data_4340955
loop_
_publ_author_name
'Osten, Kimberly M.'
'Aluthge, Dinesh C.'
'Patrick, Brian O.'
'Mehrkhodavandi, Parisa'

_publ_section_title
;
 Probing the role of secondary versus tertiary amine donor ligands for
 indium catalysts in lactide polymerization.
;
_journal_issue 18
_journal_name_full 'Inorganic chemistry'
_journal_page_first 9897
_journal_page_last 9906
_journal_paper_doi 10.1021/ic501529f
_journal_volume 53
_journal_year 2014
_chemical_formula_sum 'C62 H99 Cl3 In2 N4 O3'
_chemical_formula_weight 1284.44
_chemical_name_systematic
;
 ?
;
_space_group_crystal_system monoclinic
_space_group_IT_number 4
_space_group_name_Hall 'P 2yb'
_space_group_name_H-M_alt 'P 1 21 1'
_symmetry_space_group_name_Hall 'P 2yb'
_symmetry_space_group_name_H-M 'P 1 21 1'
_atom_sites_solution_hydrogens geom
_audit_creation_method SHELXL-2012
_cell_angle_alpha 90
_cell_angle_beta 91.699(3)
_cell_angle_gamma 90
_cell_formula_units_Z 4
_cell_length_a 16.916(4)
_cell_length_b 20.267(5)
_cell_length_c 18.221(4)
_cell_measurement_reflns_used 36138
_cell_measurement_temperature 90(2)
_cell_measurement_theta_max 25.493
_cell_measurement_theta_min 1.118
_cell_volume 6244(3)
_computing_structure_refinement 'SHELXL-2012 (Sheldrick, 2012)'
_diffrn_ambient_temperature 90(2)
_diffrn_measured_fraction_theta_full 0.996
_diffrn_measured_fraction_theta_max 0.994
_diffrn_radiation_type MoK\a
_diffrn_radiation_wavelength 0.71073
_diffrn_reflns_av_unetI/netI 0.0847
_diffrn_reflns_Laue_measured_fraction_full 0.996
_diffrn_reflns_Laue_measured_fraction_max 0.994
_diffrn_reflns_limit_h_max 20
_diffrn_reflns_limit_h_min -20
_diffrn_reflns_limit_k_max 24
_diffrn_reflns_limit_k_min -24
_diffrn_reflns_limit_l_max 22
_diffrn_reflns_limit_l_min -22
_diffrn_reflns_number 36138
_diffrn_reflns_point_group_measured_fraction_full 0.971
_diffrn_reflns_point_group_measured_fraction_max 0.965
_diffrn_reflns_theta_full 25.242
_diffrn_reflns_theta_max 25.493
_diffrn_reflns_theta_min 1.118
_exptl_absorpt_coefficient_mu 0.913
_exptl_absorpt_correction_T_max 0.8960
_exptl_absorpt_correction_T_min 0.5290
_exptl_absorpt_correction_type multi-scan
_exptl_crystal_colour white
_exptl_crystal_density_diffrn 1.366
_exptl_crystal_description Needle
_exptl_crystal_F_000 2688
_exptl_crystal_size_max 0.620
_exptl_crystal_size_mid 0.240
_exptl_crystal_size_min 0.120
_exptl_transmission_factor_max 0.7452
_exptl_transmission_factor_min 0.4399
_refine_diff_density_max 2.626
_refine_diff_density_min -2.591
_refine_diff_density_rms 0.170
_refine_ls_abs_structure_details
;
 Flack x determined using 7731 quotients [(I+)-(I-)]/[(I+)+(I-)]
 (Parsons and Flack (2004), Acta Cryst. A60, s61).
;
_refine_ls_abs_structure_Flack 0.02(2)
_refine_ls_extinction_method none
_refine_ls_goodness_of_fit_ref 1.021
_refine_ls_hydrogen_treatment constr
_refine_ls_matrix_type full
_refine_ls_number_parameters 1402
_refine_ls_number_reflns 36138
_refine_ls_number_restraints 2422
_refine_ls_restrained_S_all 0.992
_refine_ls_R_factor_all 0.1172
_refine_ls_R_factor_gt 0.0846
_refine_ls_shift/su_max 0.001
_refine_ls_shift/su_mean 0.000
_refine_ls_structure_factor_coef Fsqd
_refine_ls_weighting_details
;
 w=1/[\s^2^(Fo^2^)+(0.1332P)^2^+30.6661P]
 where P=(Fo^2^+2Fc^2^)/3
;
_refine_ls_weighting_scheme calc
_refine_ls_wR_factor_gt 0.2044
_refine_ls_wR_factor_ref 0.2342
_reflns_Friedel_coverage 0.884
_reflns_Friedel_fraction_full 0.943
_reflns_Friedel_fraction_max 0.935
_reflns_number_gt 27515
_reflns_number_total 36138
_reflns_threshold_expression 'I > 2\s(I)'
_cod_data_source_file ic501529f_si_002.cif
_cod_data_source_block pm119
_cod_depositor_comments 'Adding full bibliography for 4340954--4340957.cif.'
_cod_original_cell_volume 6244(2)
_cod_database_code 4340955
_shelx_space_group_comment
;
The symmetry employed for this shelxl refinement is uniquely defined
by the following loop, which should always be used as a source of
symmetry information in preference to the above space-group names.
They are only intended as comments.
;
_shelx_estimated_absorpt_t_min 0.602
_shelx_estimated_absorpt_t_max 0.898
_shelxl_version_number 2012-9

loop_
_space_group_symop_operation_xyz
'x, y, z'
'-x, y+1/2, -z'

loop_
_atom_site_label
_atom_site_type_symbol
_atom_site_fract_x
_atom_site_fract_y
_atom_site_fract_z
_atom_site_U_iso_or_equiv
_atom_site_adp_type
_atom_site_occupancy
_atom_site_site_symmetry_order
_atom_site_calc_flag
_atom_site_refinement_flags_posn
_atom_site_refinement_flags_adp
_atom_site_refinement_flags_occupancy
_atom_site_disorder_assembly
_atom_site_disorder_group
In1 In 0.56121(8) 0.50603(8) 1.48634(8) 0.0250(4) Uani 1 1 d . U . . .
In2 In 0.34885(8) 0.49212(8) 1.45808(8) 0.0251(4) Uani 1 1 d . U . . .
Cl1 Cl 0.4490(3) 0.5936(3) 1.4718(3) 0.0293(13) Uani 1 1 d . U . . .
Cl2 Cl 0.5516(3) 0.4991(3) 1.6186(3) 0.0294(12) Uani 1 1 d . U . . .
Cl3 Cl 0.3421(3) 0.4993(4) 1.3259(3) 0.0351(14) Uani 1 1 d . U . . .
O1 O 0.6405(8) 0.4278(8) 1.4789(8) 0.026(3) Uani 1 1 d . U . . .
O2 O 0.4600(8) 0.4460(9) 1.4615(8) 0.032(3) Uani 1 1 d . U . . .
O3 O 0.2824(8) 0.4049(8) 1.4708(8) 0.026(3) Uani 1 1 d . U . . .
N1 N 0.5808(11) 0.5265(10) 1.3675(9) 0.030(4) Uani 1 1 d . U . . .
H1 H 0.5298 0.5434 1.3458 0.036 Uiso 1 1 calc R U . . .
N2 N 0.6487(11) 0.5965(10) 1.4901(10) 0.026(4) Uani 1 1 d . U . . .
N3 N 0.3413(9) 0.5017(9) 1.5799(8) 0.021(3) Uani 1 1 d . U . . .
H3 H 0.3907 0.5241 1.5981 0.026 Uiso 1 1 calc R U . . .
N4 N 0.2499(11) 0.5740(9) 1.4657(10) 0.029(4) Uani 1 1 d . U . . .
C1 C 0.6430(14) 0.5780(12) 1.3543(11) 0.030(4) Uani 1 1 d . U . . .
H1A H 0.6958 0.5558 1.3582 0.036 Uiso 1 1 calc R U . . .
C2 C 0.6360(15) 0.6097(12) 1.2797(11) 0.037(5) Uani 1 1 d . U . . .
H2A H 0.6458 0.5757 1.2420 0.044 Uiso 1 1 calc R U . . .
H2B H 0.5811 0.6257 1.2718 0.044 Uiso 1 1 calc R U . . .
C3 C 0.6915(17) 0.6662(12) 1.2687(12) 0.041(5) Uani 1 1 d . U . . .
H3A H 0.6785 0.6878 1.2211 0.050 Uiso 1 1 calc R U . . .
H3B H 0.7464 0.6493 1.2669 0.050 Uiso 1 1 calc R U . . .
C4 C 0.6862(15) 0.7165(13) 1.3302(12) 0.038(5) Uani 1 1 d . U . . .
H4A H 0.7264 0.7513 1.3237 0.046 Uiso 1 1 calc R U . . .
H4B H 0.6334 0.7376 1.3279 0.046 Uiso 1 1 calc R U . . .
C5 C 0.6994(15) 0.6838(13) 1.4048(13) 0.038(5) Uani 1 1 d . U . . .
H5A H 0.7534 0.6650 1.4080 0.046 Uiso 1 1 calc R U . . .
H5B H 0.6951 0.7174 1.4439 0.046 Uiso 1 1 calc R U . . .
C6 C 0.6402(14) 0.6303(12) 1.4166(11) 0.030(4) Uani 1 1 d . U . . .
H6 H 0.5866 0.6510 1.4139 0.037 Uiso 1 1 calc R U . . .
C7 C 0.7266(13) 0.5712(13) 1.5083(12) 0.032(5) Uani 1 1 d . U . . .
H7A H 0.7274 0.5530 1.5582 0.047 Uiso 1 1 calc R U . . .
H7B H 0.7654 0.6069 1.5057 0.047 Uiso 1 1 calc R U . . .
H7C H 0.7400 0.5363 1.4735 0.047 Uiso 1 1 calc R U . . .
C8 C 0.6278(14) 0.6447(13) 1.5470(12) 0.031(5) Uani 1 1 d . U . . .
H8A H 0.5815 0.6702 1.5301 0.047 Uiso 1 1 calc R U . . .
H8B H 0.6724 0.6746 1.5565 0.047 Uiso 1 1 calc R U . . .
H8C H 0.6154 0.6212 1.5923 0.047 Uiso 1 1 calc R U . . .
C9 C 0.5985(11) 0.4622(12) 1.3297(10) 0.024(4) Uani 1 1 d . U . . .
H9A H 0.5562 0.4300 1.3400 0.029 Uiso 1 1 calc R U . . .
H9B H 0.5984 0.4695 1.2760 0.029 Uiso 1 1 calc R U . . .
C10 C 0.6755(13) 0.4341(13) 1.3537(12) 0.029(5) Uani 1 1 d . U . . .
C11 C 0.6937(12) 0.4147(11) 1.4276(12) 0.024(4) Uani 1 1 d . U . . .
C12 C 0.7618(12) 0.3814(12) 1.4444(12) 0.025(4) Uani 1 1 d . U . . .
C13 C 0.8136(12) 0.3658(11) 1.3868(12) 0.025(4) Uani 1 1 d . U . . .
H13 H 0.8608 0.3419 1.3982 0.030 Uiso 1 1 calc R U . . .
C14 C 0.7977(13) 0.3841(11) 1.3146(12) 0.025(4) Uani 1 1 d . U . . .
C15 C 0.7287(12) 0.4175(10) 1.2981(11) 0.022(4) Uani 1 1 d . U . . .
H15 H 0.7165 0.4296 1.2487 0.026 Uiso 1 1 calc R U . . .
C16 C 0.7780(13) 0.3536(12) 1.5212(12) 0.028(4) Uani 1 1 d . U . . .
C17 C 0.7800(12) 0.4095(12) 1.5781(12) 0.025(4) Uani 1 1 d . U . . .
H17A H 0.7262 0.4258 1.5850 0.038 Uiso 1 1 calc R U . . .
H17B H 0.8132 0.4456 1.5607 0.038 Uiso 1 1 calc R U . . .
H17C H 0.8019 0.3928 1.6249 0.038 Uiso 1 1 calc R U . . .
C18 C 0.7129(13) 0.3063(12) 1.5410(12) 0.026(5) Uani 1 1 d . U . . .
H18A H 0.7203 0.2926 1.5923 0.040 Uiso 1 1 calc R U . . .
H18B H 0.7146 0.2674 1.5091 0.040 Uiso 1 1 calc R U . . .
H18C H 0.6615 0.3282 1.5344 0.040 Uiso 1 1 calc R U . . .
C19 C 0.8579(13) 0.3188(13) 1.5292(12) 0.031(5) Uani 1 1 d . U . . .
H19A H 0.8645 0.3012 1.5791 0.047 Uiso 1 1 calc R U . . .
H19B H 0.9004 0.3503 1.5198 0.047 Uiso 1 1 calc R U . . .
H19C H 0.8600 0.2825 1.4937 0.047 Uiso 1 1 calc R U . . .
C20 C 0.8530(14) 0.3652(11) 1.2520(12) 0.031(4) Uani 1 1 d . U . . .
C21 C 0.9323(14) 0.3422(12) 1.2813(12) 0.037(5) Uani 1 1 d . U . . .
H21A H 0.9567 0.3772 1.3114 0.056 Uiso 1 1 calc R U . . .
H21B H 0.9663 0.3319 1.2403 0.056 Uiso 1 1 calc R U . . .
H21C H 0.9254 0.3027 1.3114 0.056 Uiso 1 1 calc R U . . .
C22 C 0.8144(14) 0.3109(11) 1.2070(11) 0.033(5) Uani 1 1 d . U . . .
H22A H 0.8062 0.2723 1.2382 0.050 Uiso 1 1 calc R U . . .
H22B H 0.8486 0.2989 1.1667 0.050 Uiso 1 1 calc R U . . .
H22C H 0.7633 0.3263 1.1869 0.050 Uiso 1 1 calc R U . . .
C23 C 0.8652(14) 0.4249(12) 1.2017(12) 0.036(5) Uani 1 1 d . U . . .
H23A H 0.8138 0.4438 1.1873 0.054 Uiso 1 1 calc R U . . .
H23B H 0.8926 0.4108 1.1577 0.054 Uiso 1 1 calc R U . . .
H23C H 0.8972 0.4582 1.2280 0.054 Uiso 1 1 calc R U . . .
C24 C 0.4652(16) 0.3747(14) 1.4591(13) 0.039(5) Uani 1 1 d . U . . .
H24A H 0.4378 0.3562 1.5017 0.047 Uiso 1 1 calc R U . . .
H24B H 0.5215 0.3616 1.4637 0.047 Uiso 1 1 calc R U . . .
C25 C 0.4299(14) 0.3448(12) 1.3900(12) 0.034(5) Uani 1 1 d . U . . .
H25A H 0.4567 0.3626 1.3474 0.050 Uiso 1 1 calc R U . . .
H25B H 0.3735 0.3556 1.3861 0.050 Uiso 1 1 calc R U . . .
H25C H 0.4365 0.2968 1.3916 0.050 Uiso 1 1 calc R U . . .
C26 C 0.2731(15) 0.5451(12) 1.5994(12) 0.037(5) Uani 1 1 d . U . . .
H26 H 0.2252 0.5162 1.5994 0.044 Uiso 1 1 calc R U . . .
C27 C 0.2810(17) 0.5757(13) 1.6761(12) 0.046(6) Uani 1 1 d . U . . .
H27A H 0.3288 0.6038 1.6788 0.055 Uiso 1 1 calc R U . . .
H27B H 0.2877 0.5401 1.7129 0.055 Uiso 1 1 calc R U . . .
C28 C 0.2075(18) 0.6179(13) 1.6949(13) 0.050(6) Uani 1 1 d . U . . .
H28A H 0.1605 0.5890 1.6973 0.060 Uiso 1 1 calc R U . . .
H28B H 0.2163 0.6387 1.7436 0.060 Uiso 1 1 calc R U . . .
C29 C 0.1930(17) 0.6701(13) 1.6384(13) 0.048(6) Uani 1 1 d . U . . .
H29A H 0.1446 0.6950 1.6501 0.057 Uiso 1 1 calc R U . . .
H29B H 0.2379 0.7013 1.6391 0.057 Uiso 1 1 calc R U . . .
C30 C 0.1831(15) 0.6398(13) 1.5631(13) 0.041(5) Uani 1 1 d . U . . .
H30A H 0.1363 0.6105 1.5619 0.049 Uiso 1 1 calc R U . . .
H30B H 0.1738 0.6752 1.5264 0.049 Uiso 1 1 calc R U . . .
C31 C 0.2551(15) 0.6008(12) 1.5431(13) 0.036(4) Uani 1 1 d . U . . .
H31 H 0.3011 0.6319 1.5456 0.044 Uiso 1 1 calc R U . . .
C32 C 0.2610(14) 0.6280(13) 1.4137(13) 0.035(5) Uani 1 1 d . U . . .
H32A H 0.3109 0.6506 1.4255 0.052 Uiso 1 1 calc R U . . .
H32B H 0.2171 0.6593 1.4168 0.052 Uiso 1 1 calc R U . . .
H32C H 0.2624 0.6101 1.3637 0.052 Uiso 1 1 calc R U . . .
C33 C 0.1767(13) 0.5413(11) 1.4462(13) 0.035(5) Uani 1 1 d . U . . .
H33A H 0.1805 0.5216 1.3973 0.052 Uiso 1 1 calc R U . . .
H33B H 0.1334 0.5734 1.4458 0.052 Uiso 1 1 calc R U . . .
H33C H 0.1664 0.5066 1.4822 0.052 Uiso 1 1 calc R U . . .
C34 C 0.3390(12) 0.4361(11) 1.6150(11) 0.023(4) Uani 1 1 d . U . . .
H34A H 0.3823 0.4083 1.5967 0.027 Uiso 1 1 calc R U . . .
H34B H 0.3466 0.4408 1.6688 0.027 Uiso 1 1 calc R U . . .
C35 C 0.2623(13) 0.4047(13) 1.5980(12) 0.027(4) Uani 1 1 d . U . . .
C36 C 0.2389(13) 0.3871(12) 1.5255(12) 0.025(4) Uani 1 1 d . U . . .
C37 C 0.1682(13) 0.3517(12) 1.5140(12) 0.027(4) Uani 1 1 d . U . . .
C38 C 0.1211(14) 0.3374(11) 1.5739(11) 0.030(5) Uani 1 1 d . U . . .
H38 H 0.0726 0.3146 1.5657 0.036 Uiso 1 1 calc R U . . .
C39 C 0.1435(12) 0.3559(11) 1.6450(12) 0.025(4) Uani 1 1 d . U . . .
C40 C 0.2145(13) 0.3866(12) 1.6560(11) 0.025(4) Uani 1 1 d . U . . .
H40 H 0.2323 0.3960 1.7049 0.030 Uiso 1 1 calc R U . . .
C41 C 0.1448(14) 0.3260(12) 1.4363(12) 0.030(4) Uani 1 1 d . U . . .
C42 C 0.1384(14) 0.3811(11) 1.3794(12) 0.029(5) Uani 1 1 d . U . . .
H42A H 0.1000 0.4140 1.3952 0.044 Uiso 1 1 calc R U . . .
H42B H 0.1209 0.3626 1.3320 0.044 Uiso 1 1 calc R U . . .
H42C H 0.1902 0.4021 1.3746 0.044 Uiso 1 1 calc R U . . .
C43 C 0.2094(15) 0.2768(14) 1.4129(14) 0.040(6) Uani 1 1 d . U . . .
H43A H 0.2609 0.2988 1.4142 0.060 Uiso 1 1 calc R U . . .
H43B H 0.1971 0.2612 1.3629 0.060 Uiso 1 1 calc R U . . .
H43C H 0.2109 0.2392 1.4467 0.060 Uiso 1 1 calc R U . . .
C44 C 0.0655(14) 0.2886(12) 1.4350(12) 0.033(5) Uani 1 1 d . U . . .
H44A H 0.0693 0.2509 1.4685 0.049 Uiso 1 1 calc R U . . .
H44B H 0.0534 0.2729 1.3850 0.049 Uiso 1 1 calc R U . . .
H44C H 0.0234 0.3182 1.4504 0.049 Uiso 1 1 calc R U . . .
C45 C 0.0902(13) 0.3395(13) 1.7120(12) 0.035(5) Uani 1 1 d . U . . .
C46 C 0.0089(15) 0.3214(17) 1.6875(13) 0.052(7) Uani 1 1 d . U . . .
H46A H -0.0163 0.3591 1.6626 0.078 Uiso 1 1 calc R U . . .
H46B H -0.0218 0.3090 1.7302 0.078 Uiso 1 1 calc R U . . .
H46C H 0.0109 0.2840 1.6535 0.078 Uiso 1 1 calc R U . . .
C47 C 0.1294(17) 0.2827(15) 1.7541(15) 0.054(7) Uani 1 1 d . U . . .
H47A H 0.1237 0.2420 1.7253 0.081 Uiso 1 1 calc R U . . .
H47B H 0.1039 0.2770 1.8013 0.081 Uiso 1 1 calc R U . . .
H47C H 0.1856 0.2924 1.7626 0.081 Uiso 1 1 calc R U . . .
C48 C 0.0881(17) 0.4024(15) 1.7601(14) 0.053(6) Uani 1 1 d . U . . .
H48A H 0.1421 0.4186 1.7691 0.079 Uiso 1 1 calc R U . . .
H48B H 0.0641 0.3919 1.8070 0.079 Uiso 1 1 calc R U . . .
H48C H 0.0567 0.4364 1.7345 0.079 Uiso 1 1 calc R U . . .
In3 In 0.57762(9) 0.44581(8) 0.98321(8) 0.0278(4) Uani 1 1 d . U . . .
In4 In 0.36325(9) 0.45900(8) 0.96154(8) 0.0261(4) Uani 1 1 d . U . . .
Cl4 Cl 0.4683(3) 0.3588(3) 0.9697(3) 0.0298(13) Uani 1 1 d . U . . .
Cl5 Cl 0.5708(3) 0.4558(4) 1.1159(3) 0.0309(13) Uani 1 1 d . U . . .
Cl6 Cl 0.3450(4) 0.4470(4) 0.8312(3) 0.0427(16) Uani 1 1 d . U . . .
O4 O 0.6552(9) 0.5224(9) 0.9744(8) 0.031(4) Uani 1 1 d . U . . .
O5 O 0.4741(7) 0.5046(9) 0.9576(8) 0.030(3) Uani 1 1 d . U . . .
O6 O 0.2986(9) 0.5448(9) 0.9720(9) 0.031(3) Uani 1 1 d . U . . .
N5 N 0.6089(11) 0.4227(10) 0.8658(10) 0.030(4) Uani 1 1 d . U . . .
H5 H 0.5619 0.4004 0.8423 0.036 Uiso 1 1 calc R U . . .
N6 N 0.6653(12) 0.3557(11) 0.9954(10) 0.030(4) Uani 1 1 d . U . . .
N7 N 0.3707(9) 0.4549(9) 1.0846(8) 0.017(3) Uani 1 1 d . U . . .
H7 H 0.4275 0.4458 1.0976 0.020 Uiso 1 1 calc R U . . .
N8 N 0.2741(11) 0.3763(9) 0.9898(10) 0.031(4) Uani 1 1 d . U . . .
C49 C 0.6769(14) 0.3750(13) 0.8626(12) 0.033(4) Uani 1 1 d . U . . .
H49 H 0.7263 0.4007 0.8735 0.039 Uiso 1 1 calc R U . . .
C50 C 0.6848(16) 0.3449(13) 0.7862(13) 0.042(5) Uani 1 1 d . U . . .
H50A H 0.6338 0.3246 0.7706 0.050 Uiso 1 1 calc R U . . .
H50B H 0.6966 0.3804 0.7508 0.050 Uiso 1 1 calc R U . . .
C51 C 0.7481(17) 0.2942(14) 0.7843(13) 0.047(6) Uani 1 1 d . U . . .
H51A H 0.8000 0.3153 0.7947 0.057 Uiso 1 1 calc R U . . .
H51B H 0.7491 0.2745 0.7346 0.057 Uiso 1 1 calc R U . . .
C52 C 0.7340(18) 0.2385(14) 0.8421(13) 0.048(6) Uani 1 1 d . U . . .
H52A H 0.6832 0.2159 0.8310 0.058 Uiso 1 1 calc R U . . .
H52B H 0.7770 0.2054 0.8406 0.058 Uiso 1 1 calc R U . . .
C53 C 0.7326(15) 0.2704(13) 0.9174(12) 0.037(5) Uani 1 1 d . U . . .
H53A H 0.7853 0.2896 0.9293 0.045 Uiso 1 1 calc R U . . .
H53B H 0.7220 0.2361 0.9545 0.045 Uiso 1 1 calc R U . . .
C54 C 0.6705(15) 0.3240(13) 0.9218(12) 0.037(5) Uani 1 1 d . U . . .
H54 H 0.6185 0.3016 0.9124 0.044 Uiso 1 1 calc R U . . .
C55 C 0.6361(17) 0.3061(14) 1.0502(13) 0.041(6) Uani 1 1 d . U . . .
H55A H 0.6289 0.3278 1.0975 0.061 Uiso 1 1 calc R U . . .
H55B H 0.6750 0.2705 1.0562 0.061 Uiso 1 1 calc R U . . .
H55C H 0.5855 0.2877 1.0323 0.061 Uiso 1 1 calc R U . . .
C56 C 0.7391(14) 0.3841(13) 1.0233(13) 0.036(5) Uani 1 1 d . U . . .
H56A H 0.7622 0.4115 0.9852 0.053 Uiso 1 1 calc R U . . .
H56B H 0.7760 0.3486 1.0371 0.053 Uiso 1 1 calc R U . . .
H56C H 0.7289 0.4114 1.0664 0.053 Uiso 1 1 calc R U . . .
C57 C 0.6213(13) 0.4844(12) 0.8251(11) 0.030(4) Uani 1 1 d . U . . .
H57A H 0.5742 0.5129 0.8303 0.036 Uiso 1 1 calc R U . . .
H57B H 0.6255 0.4738 0.7723 0.036 Uiso 1 1 calc R U . . .
C58 C 0.6927(12) 0.5221(11) 0.8495(11) 0.024(4) Uani 1 1 d . U . . .
C59 C 0.7476(13) 0.5432(13) 0.7977(12) 0.031(5) Uani 1 1 d . U . . .
H59 H 0.7386 0.5306 0.7479 0.037 Uiso 1 1 calc R U . . .
C60 C 0.8105(12) 0.5791(12) 0.8139(11) 0.026(4) Uani 1 1 d . U . . .
C61 C 0.8217(13) 0.5993(13) 0.8871(11) 0.028(5) Uani 1 1 d . U . . .
H61 H 0.8659 0.6265 0.8994 0.034 Uiso 1 1 calc R U . . .
C62 C 0.7713(13) 0.5814(12) 0.9422(12) 0.028(4) Uani 1 1 d . U . . .
C63 C 0.7060(13) 0.5415(12) 0.9234(12) 0.027(4) Uani 1 1 d . U . . .
C64 C 0.8718(14) 0.5999(14) 0.7576(12) 0.038(5) Uani 1 1 d . U . . .
C65 C 0.9432(15) 0.5540(14) 0.7670(12) 0.047(6) Uani 1 1 d . U . . .
H65A H 0.9280 0.5092 0.7521 0.070 Uiso 1 1 calc R U . . .
H65B H 0.9613 0.5538 0.8185 0.070 Uiso 1 1 calc R U . . .
H65C H 0.9859 0.5696 0.7363 0.070 Uiso 1 1 calc R U . . .
C66 C 0.8380(14) 0.5937(14) 0.6784(11) 0.041(5) Uani 1 1 d . U . . .
H66A H 0.7871 0.6167 0.6743 0.061 Uiso 1 1 calc R U . . .
H66B H 0.8305 0.5470 0.6662 0.061 Uiso 1 1 calc R U . . .
H66C H 0.8750 0.6135 0.6444 0.061 Uiso 1 1 calc R U . . .
C67 C 0.9002(15) 0.6707(13) 0.7674(13) 0.042(5) Uani 1 1 d . U . . .
H67A H 0.9430 0.6795 0.7336 0.063 Uiso 1 1 calc R U . . .
H67B H 0.9197 0.6772 0.8181 0.063 Uiso 1 1 calc R U . . .
H67C H 0.8562 0.7010 0.7569 0.063 Uiso 1 1 calc R U . . .
C68 C 0.7817(14) 0.6088(13) 1.0215(12) 0.031(4) Uani 1 1 d . U . . .
C69 C 0.8539(13) 0.6514(12) 1.0309(12) 0.031(5) Uani 1 1 d . U . . .
H69A H 0.8603 0.6647 1.0825 0.047 Uiso 1 1 calc R U . . .
H69B H 0.8480 0.6908 1.0000 0.047 Uiso 1 1 calc R U . . .
H69C H 0.9007 0.6266 1.0164 0.047 Uiso 1 1 calc R U . . .
C70 C 0.7094(14) 0.6498(14) 1.0415(14) 0.036(5) Uani 1 1 d . U . . .
H70A H 0.6620 0.6221 1.0383 0.054 Uiso 1 1 calc R U . . .
H70B H 0.7035 0.6869 1.0073 0.054 Uiso 1 1 calc R U . . .
H70C H 0.7166 0.6667 1.0916 0.054 Uiso 1 1 calc R U . . .
C71 C 0.7918(13) 0.5522(12) 1.0769(12) 0.028(5) Uani 1 1 d . U . . .
H71A H 0.7413 0.5293 1.0817 0.043 Uiso 1 1 calc R U . . .
H71B H 0.8090 0.5701 1.1247 0.043 Uiso 1 1 calc R U . . .
H71C H 0.8316 0.5212 1.0597 0.043 Uiso 1 1 calc R U . . .
C72 C 0.4799(17) 0.5748(15) 0.9454(18) 0.056(7) Uani 1 1 d . U . . .
H72A H 0.4636 0.5986 0.9899 0.067 Uiso 1 1 calc R U . . .
H72B H 0.5356 0.5865 0.9364 0.067 Uiso 1 1 calc R U . . .
C73 C 0.429(3) 0.596(3) 0.881(3) 0.130(18) Uani 1 1 d . U . . .
H73A H 0.4618 0.6023 0.8385 0.194 Uiso 1 1 calc R U . . .
H73B H 0.4029 0.6379 0.8931 0.194 Uiso 1 1 calc R U . . .
H73C H 0.3889 0.5623 0.8706 0.194 Uiso 1 1 calc R U . . .
C74 C 0.3260(12) 0.4008(10) 1.1171(11) 0.024(4) Uani 1 1 d . U . . .
H74 H 0.2756 0.4203 1.1343 0.029 Uiso 1 1 calc R U . . .
C75 C 0.3664(16) 0.3685(11) 1.1839(12) 0.040(5) Uani 1 1 d . U . . .
H75A H 0.4173 0.3491 1.1692 0.048 Uiso 1 1 calc R U . . .
H75B H 0.3783 0.4027 1.2214 0.048 Uiso 1 1 calc R U . . .
C76 C 0.3161(19) 0.3150(13) 1.2175(13) 0.051(6) Uani 1 1 d . U . . .
H76A H 0.3466 0.2929 1.2577 0.061 Uiso 1 1 calc R U . . .
H76B H 0.2685 0.3350 1.2385 0.061 Uiso 1 1 calc R U . . .
C77 C 0.2920(18) 0.2655(12) 1.1608(13) 0.046(6) Uani 1 1 d . U . . .
H77A H 0.2584 0.2315 1.1832 0.056 Uiso 1 1 calc R U . . .
H77B H 0.3397 0.2434 1.1422 0.056 Uiso 1 1 calc R U . . .
C78 C 0.2459(16) 0.2984(13) 1.0960(13) 0.044(6) Uani 1 1 d . U . . .
H78A H 0.2281 0.2647 1.0598 0.052 Uiso 1 1 calc R U . . .
H78B H 0.1989 0.3219 1.1138 0.052 Uiso 1 1 calc R U . . .
C79 C 0.3029(15) 0.3469(12) 1.0611(12) 0.036(5) Uani 1 1 d . U . . .
H79 H 0.3522 0.3217 1.0507 0.044 Uiso 1 1 calc R U . . .
C80 C 0.2718(17) 0.3247(14) 0.9321(14) 0.044(6) Uani 1 1 d . U . . .
H80A H 0.2615 0.3453 0.8841 0.066 Uiso 1 1 calc R U . . .
H80B H 0.2296 0.2931 0.9421 0.066 Uiso 1 1 calc R U . . .
H80C H 0.3227 0.3017 0.9319 0.066 Uiso 1 1 calc R U . . .
C81 C 0.1951(14) 0.4046(13) 0.9921(15) 0.047(6) Uani 1 1 d . U . . .
H81A H 0.1937 0.4378 1.0311 0.070 Uiso 1 1 calc R U . . .
H81B H 0.1568 0.3696 1.0019 0.070 Uiso 1 1 calc R U . . .
H81C H 0.1817 0.4253 0.9448 0.070 Uiso 1 1 calc R U . . .
C82 C 0.3535(12) 0.5185(11) 1.1172(11) 0.025(4) Uani 1 1 d . U . . .
H82A H 0.3921 0.5512 1.0996 0.030 Uiso 1 1 calc R U . . .
H82B H 0.3611 0.5150 1.1711 0.030 Uiso 1 1 calc R U . . .
C83 C 0.2725(13) 0.5434(12) 1.1006(12) 0.026(4) Uani 1 1 d . U . . .
C84 C 0.2195(14) 0.5498(13) 1.1563(12) 0.032(5) Uani 1 1 d . U . . .
H84 H 0.2359 0.5402 1.2054 0.038 Uiso 1 1 calc R U . . .
C85 C 0.1420(13) 0.5705(12) 1.1409(11) 0.029(5) Uani 1 1 d . U . . .
C86 C 0.1225(14) 0.5882(12) 1.0701(11) 0.033(5) Uani 1 1 d . U . . .
H86 H 0.0710 0.6053 1.0603 0.039 Uiso 1 1 calc R U . . .
C87 C 0.1720(14) 0.5831(12) 1.0129(12) 0.030(4) Uani 1 1 d . U . . .
C88 C 0.2459(13) 0.5558(12) 1.0264(11) 0.026(4) Uani 1 1 d . U . . .
C89 C 0.0830(14) 0.5763(14) 1.2052(12) 0.040(5) Uani 1 1 d . U . . .
C90 C 0.0812(14) 0.5086(15) 1.2436(12) 0.046(5) Uani 1 1 d . U . . .
H90A H 0.0603 0.4753 1.2092 0.069 Uiso 1 1 calc R U . . .
H90B H 0.0473 0.5111 1.2862 0.069 Uiso 1 1 calc R U . . .
H90C H 0.1349 0.4963 1.2599 0.069 Uiso 1 1 calc R U . . .
C91 C 0.1130(16) 0.6302(15) 1.2587(13) 0.048(6) Uani 1 1 d . U . . .
H91A H 0.1683 0.6213 1.2731 0.072 Uiso 1 1 calc R U . . .
H91B H 0.0807 0.6302 1.3024 0.072 Uiso 1 1 calc R U . . .
H91C H 0.1092 0.6733 1.2345 0.072 Uiso 1 1 calc R U . . .
C92 C -0.0016(15) 0.5922(17) 1.1777(13) 0.052(7) Uani 1 1 d . U . . .
H92A H -0.0016 0.6338 1.1503 0.077 Uiso 1 1 calc R U . . .
H92B H -0.0360 0.5965 1.2198 0.077 Uiso 1 1 calc R U . . .
H92C H -0.0211 0.5566 1.1456 0.077 Uiso 1 1 calc R U . . .
C93 C 0.1464(14) 0.6064(12) 0.9350(11) 0.032(5) Uani 1 1 d . U . . .
C94 C 0.2050(16) 0.6596(13) 0.9093(12) 0.036(5) Uani 1 1 d . U . . .
H94A H 0.2030 0.6979 0.9420 0.055 Uiso 1 1 calc R U . . .
H94B H 0.1905 0.6731 0.8590 0.055 Uiso 1 1 calc R U . . .
H94C H 0.2588 0.6414 0.9105 0.055 Uiso 1 1 calc R U . . .
C95 C 0.0660(16) 0.6368(14) 0.9331(13) 0.042(6) Uani 1 1 d . U . . .
H95A H 0.0274 0.6047 0.9501 0.064 Uiso 1 1 calc R U . . .
H95B H 0.0519 0.6502 0.8827 0.064 Uiso 1 1 calc R U . . .
H95C H 0.0660 0.6756 0.9652 0.064 Uiso 1 1 calc R U . . .
C96 C 0.1470(14) 0.5489(12) 0.8809(12) 0.030(5) Uani 1 1 d . U . . .
H96A H 0.2004 0.5301 0.8798 0.045 Uiso 1 1 calc R U . . .
H96B H 0.1314 0.5647 0.8318 0.045 Uiso 1 1 calc R U . . .
H96C H 0.1098 0.5149 0.8963 0.045 Uiso 1 1 calc R U . . .
C97 C 0.9692(14) 0.5383(12) 1.5032(14) 0.039(5) Uani 1 1 d . U . . .
C98 C 0.9681(14) 0.6042(12) 1.4966(14) 0.041(5) Uani 1 1 d . U . . .
H98 H 0.9886 0.6306 1.5358 0.050 Uiso 1 1 calc R U . . .
C99 C 0.9373(15) 0.6349(13) 1.4334(13) 0.042(5) Uani 1 1 d . U . . .
H99 H 0.9395 0.6815 1.4285 0.050 Uiso 1 1 calc R U . . .
C100 C 0.9039(15) 0.5966(14) 1.3782(13) 0.042(5) Uani 1 1 d . U . . .
H100 H 0.8823 0.6166 1.3349 0.050 Uiso 1 1 calc R U . . .
C101 C 0.9021(16) 0.5306(14) 1.3866(14) 0.048(6) Uani 1 1 d . U . . .
H101 H 0.8782 0.5045 1.3488 0.057 Uiso 1 1 calc R U . . .
C102 C 0.9336(13) 0.4997(13) 1.4480(13) 0.042(5) Uani 1 1 d . U . . .
H102 H 0.9313 0.4530 1.4527 0.050 Uiso 1 1 calc R U . . .
C103 C 1.0029(14) 0.5039(14) 1.5703(13) 0.048(6) Uani 1 1 d . U . . .
H10A H 0.9601 0.4830 1.5969 0.072 Uiso 1 1 calc R U . . .
H10B H 1.0299 0.5361 1.6023 0.072 Uiso 1 1 calc R U . . .
H10C H 1.0407 0.4701 1.5554 0.072 Uiso 1 1 calc R U . . .
C104 C 0.5050(17) 0.6905(13) 0.7280(13) 0.041(5) Uani 1 1 d . U . . .
C105 C 0.4764(18) 0.7426(13) 0.7690(14) 0.047(6) Uani 1 1 d . U . . .
H105 H 0.4973 0.7499 0.8173 0.056 Uiso 1 1 calc R U . . .
C106 C 0.4175(17) 0.7843(14) 0.7406(14) 0.045(6) Uani 1 1 d . U . . .
H106 H 0.3998 0.8203 0.7691 0.054 Uiso 1 1 calc R U . . .
C107 C 0.3848(16) 0.7737(12) 0.6718(13) 0.041(5) Uani 1 1 d . U . . .
H107 H 0.3443 0.8019 0.6526 0.049 Uiso 1 1 calc R U . . .
C108 C 0.4118(15) 0.7213(11) 0.6310(13) 0.037(5) Uani 1 1 d . U . . .
H108 H 0.3902 0.7138 0.5830 0.045 Uiso 1 1 calc R U . . .
C109 C 0.4695(15) 0.6799(12) 0.6589(12) 0.038(5) Uani 1 1 d . U . . .
H109 H 0.4856 0.6432 0.6306 0.046 Uiso 1 1 calc R U . . .
C110 C 0.5725(19) 0.6494(16) 0.7540(14) 0.053(8) Uani 1 1 d . U . . .
H11A H 0.5626 0.6032 0.7408 0.080 Uiso 1 1 calc R U . . .
H11B H 0.5788 0.6533 0.8075 0.080 Uiso 1 1 calc R U . . .
H11C H 0.6209 0.6646 0.7310 0.080 Uiso 1 1 calc R U . . .
C111 C 0.5068(16) 0.2326(14) 0.7858(14) 0.048(5) Uani 1 1 d . U . . .
C112 C 0.4726(16) 0.2950(14) 0.7819(13) 0.045(5) Uani 1 1 d . U . . .
H112 H 0.4431 0.3106 0.8219 0.054 Uiso 1 1 calc R U . . .
C113 C 0.4806(16) 0.3347(14) 0.7214(13) 0.045(6) Uani 1 1 d . U . . .
H113 H 0.4587 0.3779 0.7214 0.054 Uiso 1 1 calc R U . . .
C114 C 0.5198(15) 0.3128(13) 0.6607(13) 0.042(5) Uani 1 1 d . U . . .
H114 H 0.5244 0.3398 0.6185 0.050 Uiso 1 1 calc R U . . .
C115 C 0.5526(16) 0.2492(13) 0.6635(14) 0.044(5) Uani 1 1 d . U . . .
H115 H 0.5797 0.2329 0.6223 0.053 Uiso 1 1 calc R U . . .
C116 C 0.5464(17) 0.2102(15) 0.7241(15) 0.051(6) Uani 1 1 d . U . . .
H116 H 0.5691 0.1673 0.7245 0.061 Uiso 1 1 calc R U . . .
C117 C 0.504(2) 0.1902(18) 0.8514(16) 0.073(9) Uani 1 1 d . U . . .
H11D H 0.4909 0.2170 0.8941 0.110 Uiso 1 1 calc R U . . .
H11E H 0.5559 0.1694 0.8601 0.110 Uiso 1 1 calc R U . . .
H11F H 0.4638 0.1560 0.8436 0.110 Uiso 1 1 calc R U . . .
C124 C 1.0277(16) 0.3179(16) 1.0866(12) 0.060(12) Uani 0.5 1 d G U P A 1
H12A H 1.0460 0.3543 1.1181 0.090 Uiso 0.5 1 calc R U P A 1
H12B H 1.0726 0.2898 1.0747 0.090 Uiso 0.5 1 calc R U P A 1
H12C H 0.9883 0.2918 1.1123 0.090 Uiso 0.5 1 calc R U P A 1
C118 C 0.9908(10) 0.3454(11) 1.0167(9) 0.056(10) Uani 0.5 1 d G U P A 1
C119 C 0.9716(10) 0.4125(10) 1.0107(10) 0.054(9) Uani 0.5 1 d G U P A 1
H119 H 0.9831 0.4412 1.0509 0.065 Uiso 0.5 1 calc R U P A 1
C120 C 0.9358(12) 0.4379(10) 0.9467(13) 0.070(12) Uani 0.5 1 d G U P A 1
H120 H 0.9231 0.4835 0.9436 0.084 Uiso 0.5 1 calc R U P A 1
C121 C 0.9186(13) 0.3964(14) 0.8872(10) 0.076(12) Uani 0.5 1 d G U P A 1
H121 H 0.8942 0.4135 0.8436 0.091 Uiso 0.5 1 calc R U P A 1
C122 C 0.9377(13) 0.3294(13) 0.8922(10) 0.068(11) Uani 0.5 1 d G U P A 1
H122 H 0.9263 0.3009 0.8519 0.082 Uiso 0.5 1 calc R U P A 1
C123 C 0.9734(12) 0.3044(9) 0.9564(12) 0.061(10) Uani 0.5 1 d G U P A 1
H123 H 0.9862 0.2588 0.9593 0.073 Uiso 0.5 1 calc R U P A 1
C131 C 0.9535(18) 0.2615(12) 0.9038(16) 0.054(11) Uani 0.5 1 d G U P A 2
H13A H 0.9065 0.2376 0.9195 0.082 Uiso 0.5 1 calc R U P A 2
H13B H 1.0007 0.2345 0.9135 0.082 Uiso 0.5 1 calc R U P A 2
H13C H 0.9483 0.2710 0.8511 0.082 Uiso 0.5 1 calc R U P A 2
C125 C 0.9609(10) 0.3254(10) 0.9458(10) 0.046(8) Uani 0.5 1 d G U P A 2
C130 C 0.9353(10) 0.3851(12) 0.9144(9) 0.058(9) Uani 0.5 1 d G U P A 2
H130 H 0.9117 0.3851 0.8664 0.070 Uiso 0.5 1 calc R U P A 2
C129 C 0.9437(13) 0.4446(10) 0.9524(13) 0.066(11) Uani 0.5 1 d G U P A 2
H129 H 0.9261 0.4846 0.9302 0.079 Uiso 0.5 1 calc R U P A 2
C128 C 0.9781(13) 0.4455(11) 1.0231(13) 0.064(10) Uani 0.5 1 d G U P A 2
H128 H 0.9841 0.4859 1.0491 0.077 Uiso 0.5 1 calc R U P A 2
C127 C 1.0037(11) 0.3863(13) 1.0552(9) 0.060(10) Uani 0.5 1 d G U P A 2
H127 H 1.0271 0.3864 1.1033 0.072 Uiso 0.5 1 calc R U P A 2
C126 C 0.9951(11) 0.3270(11) 1.0168(10) 0.051(10) Uani 0.5 1 d G U P A 2
H126 H 1.0127 0.2871 1.0392 0.061 Uiso 0.5 1 calc R U P A 2

loop_
_atom_site_aniso_label
_atom_site_aniso_U_11
_atom_site_aniso_U_22
_atom_site_aniso_U_33
_atom_site_aniso_U_23
_atom_site_aniso_U_13
_atom_site_aniso_U_12
In1 0.0317(7) 0.0293(10) 0.0142(8) -0.0009(7) 0.0023(6) -0.0007(7)
In2 0.0332(7) 0.0298(10) 0.0124(8) -0.0007(7) 0.0031(5) 0.0008(7)
Cl1 0.031(3) 0.033(3) 0.023(3) 0.003(2) 0.001(2) 0.002(2)
Cl2 0.046(3) 0.032(3) 0.010(2) -0.001(2) 0.0008(19) -0.005(3)
Cl3 0.059(3) 0.037(4) 0.009(2) -0.001(3) 0.001(2) 0.013(3)
O1 0.035(6) 0.028(8) 0.015(7) 0.000(5) 0.004(5) 0.010(6)
O2 0.037(6) 0.033(7) 0.026(8) -0.007(6) 0.000(5) 0.002(5)
O3 0.031(7) 0.022(7) 0.025(7) -0.002(5) 0.010(5) 0.001(5)
N1 0.040(8) 0.033(7) 0.016(7) 0.001(5) 0.002(6) 0.003(6)
N2 0.034(7) 0.030(8) 0.014(7) -0.001(6) 0.005(5) 0.005(6)
N3 0.028(7) 0.020(7) 0.016(7) -0.010(5) -0.002(5) -0.003(6)
N4 0.033(7) 0.028(7) 0.026(8) -0.006(6) 0.005(6) -0.006(6)
C1 0.040(10) 0.037(8) 0.014(8) -0.003(6) 0.005(6) -0.004(7)
C2 0.055(12) 0.043(10) 0.013(8) 0.006(7) 0.010(7) 0.002(9)
C3 0.064(14) 0.038(10) 0.023(10) 0.002(8) 0.016(9) 0.000(9)
C4 0.054(13) 0.041(10) 0.021(9) 0.000(7) 0.013(8) -0.002(9)
C5 0.047(11) 0.042(10) 0.025(10) 0.003(7) 0.006(8) -0.006(9)
C6 0.044(10) 0.031(8) 0.016(7) -0.001(6) 0.003(6) 0.000(7)
C7 0.031(8) 0.037(12) 0.026(12) 0.002(9) -0.001(7) 0.007(8)
C8 0.039(11) 0.030(11) 0.024(10) -0.008(8) 0.008(8) -0.006(8)
C9 0.028(6) 0.031(7) 0.013(7) -0.006(5) 0.003(5) 0.003(5)
C10 0.036(8) 0.032(11) 0.020(8) -0.003(7) 0.003(6) 0.006(7)
C11 0.029(7) 0.022(10) 0.022(7) -0.007(6) 0.005(5) -0.002(7)
C12 0.030(7) 0.030(10) 0.015(7) -0.001(6) 0.004(5) 0.005(7)
C13 0.028(8) 0.024(11) 0.021(7) -0.005(6) 0.004(6) -0.003(7)
C14 0.035(8) 0.022(9) 0.020(7) -0.006(6) 0.006(6) -0.006(7)
C15 0.035(7) 0.014(9) 0.017(8) -0.005(6) 0.002(6) -0.005(6)
C16 0.037(8) 0.029(9) 0.019(8) 0.000(6) 0.004(6) 0.000(7)
C17 0.018(9) 0.037(10) 0.020(10) -0.003(8) 0.001(7) 0.008(8)
C18 0.034(9) 0.027(10) 0.018(11) 0.000(8) 0.001(7) 0.002(7)
C19 0.037(9) 0.041(12) 0.016(11) 0.001(9) -0.001(7) 0.011(8)
C20 0.046(9) 0.028(9) 0.021(9) -0.003(7) 0.008(6) -0.003(7)
C21 0.044(9) 0.045(13) 0.023(11) -0.007(9) 0.009(7) 0.006(9)
C22 0.040(11) 0.036(10) 0.025(10) -0.008(8) 0.012(8) 0.000(8)
C23 0.048(12) 0.038(10) 0.023(10) 0.000(8) 0.008(8) -0.006(9)
C24 0.056(13) 0.038(9) 0.024(11) -0.001(8) 0.005(9) 0.007(8)
C25 0.042(12) 0.032(11) 0.027(11) -0.002(8) 0.010(8) 0.012(9)
C26 0.054(10) 0.031(9) 0.025(8) -0.006(6) 0.012(7) -0.003(8)
C27 0.070(13) 0.048(12) 0.019(9) -0.009(8) 0.012(8) -0.001(10)
C28 0.077(14) 0.047(12) 0.026(10) -0.009(8) 0.024(9) 0.002(11)
C29 0.065(14) 0.045(11) 0.034(10) -0.008(8) 0.015(9) 0.000(10)
C30 0.048(11) 0.042(11) 0.035(10) -0.005(8) 0.016(8) -0.001(9)
C31 0.046(10) 0.034(9) 0.029(8) -0.001(6) 0.012(6) -0.004(7)
C32 0.032(11) 0.038(11) 0.034(11) 0.003(8) 0.000(8) 0.004(8)
C33 0.031(9) 0.028(10) 0.045(13) -0.008(9) -0.001(8) -0.004(8)
C34 0.039(8) 0.023(8) 0.006(8) -0.001(6) 0.003(6) -0.001(6)
C35 0.038(8) 0.029(11) 0.015(8) -0.002(6) 0.005(6) -0.003(7)
C36 0.041(8) 0.021(10) 0.015(7) -0.001(6) 0.007(5) 0.001(7)
C37 0.037(8) 0.026(10) 0.019(7) 0.004(6) 0.003(5) -0.001(7)
C38 0.038(9) 0.032(12) 0.020(8) 0.003(7) 0.003(6) -0.004(8)
C39 0.031(7) 0.024(10) 0.020(8) 0.004(6) 0.005(5) 0.000(7)
C40 0.038(8) 0.024(10) 0.013(8) 0.003(7) 0.001(6) 0.001(7)
C41 0.042(9) 0.031(9) 0.017(8) 0.004(7) -0.002(6) -0.007(7)
C42 0.041(11) 0.029(10) 0.018(10) -0.004(7) -0.002(8) -0.005(8)
C43 0.047(11) 0.041(12) 0.032(13) 0.000(9) 0.001(9) 0.000(9)
C44 0.044(10) 0.028(11) 0.026(12) 0.000(9) -0.004(8) -0.008(8)
C45 0.039(9) 0.044(11) 0.022(9) 0.007(7) 0.008(7) -0.004(8)
C46 0.047(10) 0.084(18) 0.026(12) 0.006(12) 0.015(8) -0.010(10)
C47 0.059(14) 0.061(13) 0.043(14) 0.018(11) 0.013(10) 0.003(11)
C48 0.056(14) 0.065(13) 0.038(13) -0.008(10) 0.018(10) -0.009(11)
In3 0.0344(7) 0.0340(10) 0.0150(8) 0.0022(7) 0.0026(6) 0.0004(7)
In4 0.0365(8) 0.0278(10) 0.0142(8) 0.0018(7) 0.0044(6) 0.0009(7)
Cl4 0.043(3) 0.026(3) 0.021(3) 0.001(2) 0.004(2) -0.002(2)
Cl5 0.042(3) 0.037(3) 0.014(2) 0.004(3) 0.0017(19) -0.003(3)
Cl6 0.067(4) 0.050(4) 0.011(3) 0.000(3) -0.001(2) 0.014(4)
O4 0.038(7) 0.034(8) 0.022(7) -0.004(6) 0.011(5) -0.001(6)
O5 0.023(6) 0.031(7) 0.036(8) 0.005(6) 0.003(5) 0.003(5)
O6 0.044(7) 0.029(8) 0.021(7) 0.004(6) 0.008(6) 0.008(6)
N5 0.036(8) 0.034(8) 0.021(7) 0.004(6) -0.001(6) 0.005(6)
N6 0.047(8) 0.031(8) 0.013(7) 0.004(6) 0.001(6) -0.001(6)
N7 0.023(6) 0.012(6) 0.015(6) 0.004(5) -0.001(5) -0.007(5)
N8 0.039(8) 0.026(8) 0.026(8) 0.007(6) 0.004(6) -0.005(6)
C49 0.038(10) 0.040(9) 0.020(8) 0.005(6) 0.001(7) 0.002(8)
C50 0.051(12) 0.050(12) 0.024(9) 0.001(8) 0.006(8) 0.000(10)
C51 0.059(13) 0.055(12) 0.029(11) -0.003(9) 0.006(9) 0.009(10)
C52 0.070(16) 0.047(11) 0.028(11) -0.005(8) 0.003(9) 0.007(10)
C53 0.046(11) 0.041(10) 0.025(10) 0.001(7) 0.001(8) 0.002(9)
C54 0.048(11) 0.039(9) 0.023(8) 0.003(6) -0.002(7) 0.006(8)
C55 0.064(14) 0.035(12) 0.023(11) 0.008(9) 0.006(9) 0.000(10)
C56 0.050(10) 0.034(12) 0.022(11) -0.001(9) -0.005(8) 0.001(8)
C57 0.037(8) 0.038(9) 0.015(9) 0.005(7) 0.002(6) -0.002(7)
C58 0.033(8) 0.020(9) 0.019(7) 0.002(6) 0.007(6) 0.002(7)
C59 0.039(8) 0.039(12) 0.015(9) 0.002(7) 0.007(6) -0.003(8)
C60 0.033(8) 0.032(10) 0.013(7) 0.004(6) 0.005(6) 0.004(7)
C61 0.038(9) 0.032(11) 0.014(7) 0.000(7) 0.003(6) 0.005(8)
C62 0.038(8) 0.030(10) 0.017(7) 0.003(6) 0.003(6) 0.004(7)
C63 0.036(8) 0.029(10) 0.018(7) 0.003(6) 0.007(6) 0.002(7)
C64 0.043(9) 0.057(11) 0.016(9) 0.001(7) 0.007(7) -0.007(8)
C65 0.053(11) 0.070(14) 0.017(11) 0.005(10) 0.013(8) 0.006(10)
C66 0.047(12) 0.062(15) 0.013(9) 0.007(8) 0.009(7) -0.009(11)
C67 0.047(12) 0.055(11) 0.024(12) 0.004(8) 0.009(9) -0.008(9)
C68 0.043(9) 0.031(9) 0.018(8) 0.002(7) 0.001(6) 0.004(7)
C69 0.040(9) 0.028(10) 0.025(12) 0.004(8) -0.003(8) 0.006(7)
C70 0.041(9) 0.038(12) 0.030(13) -0.008(10) -0.004(8) 0.002(8)
C71 0.037(11) 0.031(10) 0.017(10) 0.009(8) 0.003(8) -0.002(8)
C72 0.049(13) 0.034(10) 0.08(2) 0.022(10) -0.003(12) -0.009(9)
C73 0.15(4) 0.10(3) 0.13(3) 0.04(2) -0.04(3) 0.02(3)
C74 0.025(8) 0.024(7) 0.024(8) 0.004(6) 0.007(6) -0.006(6)
C75 0.062(12) 0.030(9) 0.027(9) 0.006(7) 0.002(8) 0.004(9)
C76 0.089(16) 0.040(11) 0.023(10) 0.006(8) 0.009(9) -0.011(11)
C77 0.078(15) 0.035(10) 0.026(10) 0.009(8) 0.011(9) -0.004(10)
C78 0.061(12) 0.041(11) 0.029(10) 0.010(8) 0.006(9) -0.017(10)
C79 0.048(10) 0.031(8) 0.031(8) 0.010(6) -0.002(7) -0.011(8)
C80 0.059(14) 0.033(11) 0.040(12) 0.002(9) 0.000(9) -0.005(10)
C81 0.042(9) 0.041(12) 0.056(16) 0.001(11) -0.003(8) -0.006(8)
C82 0.039(8) 0.023(8) 0.012(9) -0.004(7) -0.003(6) 0.000(6)
C83 0.038(8) 0.026(11) 0.013(7) 0.004(6) 0.004(5) -0.006(7)
C84 0.044(8) 0.036(13) 0.016(8) 0.008(8) 0.004(6) 0.003(8)
C85 0.037(8) 0.040(12) 0.010(7) -0.001(7) 0.003(5) 0.002(7)
C86 0.044(9) 0.044(14) 0.011(7) 0.001(7) 0.003(6) 0.008(9)
C87 0.045(8) 0.036(11) 0.009(7) -0.001(6) 0.004(5) 0.004(7)
C88 0.043(8) 0.025(11) 0.012(7) -0.002(6) 0.004(5) 0.004(7)
C89 0.041(9) 0.065(12) 0.014(9) -0.003(8) 0.004(7) 0.007(8)
C90 0.045(12) 0.069(12) 0.024(11) 0.006(9) 0.000(9) 0.002(10)
C91 0.051(13) 0.070(14) 0.023(11) -0.007(10) 0.009(9) 0.003(11)
C92 0.047(10) 0.088(19) 0.020(12) -0.002(12) 0.006(8) 0.008(10)
C93 0.053(10) 0.036(10) 0.008(8) 0.003(7) 0.002(6) 0.013(7)
C94 0.063(12) 0.039(11) 0.007(10) 0.001(8) -0.001(8) 0.006(9)
C95 0.059(11) 0.051(15) 0.017(11) -0.001(10) -0.003(8) 0.016(9)
C96 0.042(11) 0.035(10) 0.013(9) 0.005(7) 0.005(8) 0.005(8)
C97 0.045(11) 0.033(8) 0.039(10) -0.018(7) 0.004(8) -0.006(8)
C98 0.049(12) 0.037(9) 0.038(10) -0.016(7) 0.008(9) -0.009(8)
C99 0.051(12) 0.042(10) 0.034(10) -0.010(8) 0.015(8) -0.002(9)
C100 0.045(12) 0.053(10) 0.029(10) -0.012(8) 0.018(8) 0.003(9)
C101 0.051(13) 0.056(10) 0.037(11) -0.017(8) 0.006(9) -0.001(9)
C102 0.042(10) 0.039(10) 0.045(10) -0.019(8) 0.006(8) -0.014(9)
C103 0.040(11) 0.054(13) 0.050(12) -0.002(10) -0.003(9) -0.009(11)
C104 0.064(11) 0.034(11) 0.025(9) 0.007(7) 0.012(8) 0.005(9)
C105 0.070(13) 0.041(12) 0.028(10) -0.005(8) 0.003(9) 0.013(10)
C106 0.065(13) 0.037(12) 0.032(10) -0.001(8) 0.008(9) 0.008(10)
C107 0.058(12) 0.031(10) 0.035(10) 0.001(8) 0.008(8) -0.001(9)
C108 0.054(11) 0.026(9) 0.033(10) 0.003(7) 0.006(8) -0.002(8)
C109 0.048(10) 0.039(10) 0.027(9) 0.005(8) 0.011(8) 0.001(9)
C110 0.081(15) 0.051(16) 0.027(13) -0.007(11) -0.005(11) 0.020(13)
C111 0.050(13) 0.054(11) 0.040(10) -0.003(8) 0.003(9) -0.006(9)
C112 0.054(13) 0.056(11) 0.025(10) -0.009(8) 0.002(9) -0.001(9)
C113 0.056(13) 0.049(11) 0.031(10) -0.007(8) 0.004(9) 0.004(10)
C114 0.050(12) 0.051(11) 0.025(10) -0.007(8) -0.004(8) 0.004(9)
C115 0.049(13) 0.048(11) 0.036(11) -0.007(8) 0.003(9) 0.002(9)
C116 0.053(13) 0.053(12) 0.047(10) -0.002(8) 0.005(9) 0.002(10)
C117 0.08(2) 0.079(18) 0.058(14) 0.013(13) 0.007(13) -0.005(16)
C124 0.06(3) 0.07(3) 0.048(18) 0.005(16) 0.032(16) 0.01(2)
C118 0.06(2) 0.057(17) 0.054(16) 0.006(13) 0.025(15) -0.009(15)
C119 0.050(18) 0.057(17) 0.058(17) 0.008(13) 0.038(14) -0.011(14)
C120 0.08(2) 0.067(18) 0.066(18) 0.015(14) 0.029(17) -0.010(16)
C121 0.08(2) 0.077(19) 0.068(19) 0.010(15) 0.028(17) -0.011(18)
C122 0.07(2) 0.073(19) 0.061(18) 0.011(14) 0.026(16) -0.019(17)
C123 0.07(2) 0.065(18) 0.053(17) 0.002(13) 0.032(15) -0.016(16)
C131 0.06(3) 0.056(18) 0.05(2) -0.008(16) 0.03(2) 0.000(17)
C125 0.048(19) 0.052(15) 0.040(15) -0.001(12) 0.034(13) -0.007(13)
C130 0.06(2) 0.058(15) 0.058(17) 0.006(13) 0.035(15) -0.004(14)
C129 0.08(2) 0.059(16) 0.064(18) 0.003(13) 0.039(17) -0.011(15)
C128 0.07(2) 0.064(18) 0.061(18) -0.001(14) 0.042(15) -0.006(16)
C127 0.07(2) 0.061(17) 0.056(17) -0.009(13) 0.033(15) -0.012(16)
C126 0.05(2) 0.057(17) 0.046(16) 0.000(12) 0.030(14) -0.011(14)

loop_
_atom_type_symbol
_atom_type_description
_atom_type_scat_dispersion_real
_atom_type_scat_dispersion_imag
_atom_type_scat_source
C C 0.0033 0.0016 'International Tables Vol C Tables 4.2.6.8 and 6.1.1.4'
H H 0.0000 0.0000 'International Tables Vol C Tables 4.2.6.8 and 6.1.1.4'
Cl Cl 0.1484 0.1585 'International Tables Vol C Tables 4.2.6.8 and 6.1.1.4'
In In -0.7276 1.3100 'International Tables Vol C Tables 4.2.6.8 and 6.1.1.4'
N N 0.0061 0.0033 'International Tables Vol C Tables 4.2.6.8 and 6.1.1.4'
O O 0.0106 0.0060 'International Tables Vol C Tables 4.2.6.8 and 6.1.1.4'

loop_
_geom_angle_atom_site_label_1
_geom_angle_atom_site_label_2
_geom_angle_atom_site_label_3
_geom_angle
O1 In1 O2 93.8(6)
O1 In1 N1 87.9(6)
O2 In1 N1 92.4(6)
O1 In1 N2 100.9(6)
O2 In1 N2 161.4(6)
N1 In1 N2 76.9(7)
O1 In1 Cl2 94.7(4)
O2 In1 Cl2 95.8(4)
N1 In1 Cl2 171.2(5)
N2 In1 Cl2 94.4(5)
O1 In1 Cl1 168.5(4)
O2 In1 Cl1 77.9(5)
N1 In1 Cl1 84.5(5)
N2 In1 Cl1 85.9(5)
Cl2 In1 Cl1 94.1(2)
O2 In2 O3 95.9(7)
O2 In2 N3 95.0(6)
O3 In2 N3 85.3(6)
O2 In2 N4 161.1(6)
O3 In2 N4 101.6(6)
N3 In2 N4 79.6(6)
O2 In2 Cl3 94.1(4)
O3 In2 Cl3 98.6(5)
N3 In2 Cl3 169.7(5)
N4 In2 Cl3 90.2(5)
O2 In2 Cl1 77.0(5)
O3 In2 Cl1 166.6(4)
N3 In2 Cl1 84.0(5)
N4 In2 Cl1 84.4(5)
Cl3 In2 Cl1 93.3(2)
In1 Cl1 In2 86.7(2)
C11 O1 In1 129.9(14)
C24 O2 In2 119.9(14)
C24 O2 In1 121.7(14)
In2 O2 In1 117.6(9)
C36 O3 In2 128.9(14)
C9 N1 C1 112.1(16)
C9 N1 In1 108.6(13)
C1 N1 In1 114.0(12)
C9 N1 H1 107.3
C1 N1 H1 107.3
In1 N1 H1 107.3
C7 N2 C8 108.0(18)
C7 N2 C6 115.4(17)
C8 N2 C6 107.8(19)
C7 N2 In1 107.4(15)
C8 N2 In1 111.8(13)
C6 N2 In1 106.5(13)
C34 N3 C26 113.2(16)
C34 N3 In2 110.8(12)
C26 N3 In2 110.7(12)
C34 N3 H3 107.3
C26 N3 H3 107.3
In2 N3 H3 107.3
C33 N4 C32 108.1(18)
C33 N4 C31 115.0(17)
C32 N4 C31 109.4(18)
C33 N4 In2 105.5(13)
C32 N4 In2 112.5(13)
C31 N4 In2 106.6(13)
N1 C1 C2 113.8(18)
N1 C1 C6 108.6(17)
C2 C1 C6 111(2)
N1 C1 H1A 107.6
C2 C1 H1A 107.6
C6 C1 H1A 107.6
C3 C2 C1 114(2)
C3 C2 H2A 108.6
C1 C2 H2A 108.6
C3 C2 H2B 108.6
C1 C2 H2B 108.6
H2A C2 H2B 107.6
C2 C3 C4 111.2(19)
C2 C3 H3A 109.4
C4 C3 H3A 109.4
C2 C3 H3B 109.4
C4 C3 H3B 109.4
H3A C3 H3B 108.0
C5 C4 C3 111(2)
C5 C4 H4A 109.5
C3 C4 H4A 109.5
C5 C4 H4B 109.5
C3 C4 H4B 109.5
H4A C4 H4B 108.0
C6 C5 C4 111.3(19)
C6 C5 H5A 109.4
C4 C5 H5A 109.4
C6 C5 H5B 109.4
C4 C5 H5B 109.4
H5A C5 H5B 108.0
C5 C6 N2 114.3(18)
C5 C6 C1 110.8(18)
N2 C6 C1 109.6(19)
C5 C6 H6 107.3
N2 C6 H6 107.3
C1 C6 H6 107.3
N2 C7 H7A 109.5
N2 C7 H7B 109.5
H7A C7 H7B 109.5
N2 C7 H7C 109.5
H7A C7 H7C 109.5
H7B C7 H7C 109.5
N2 C8 H8A 109.5
N2 C8 H8B 109.5
H8A C8 H8B 109.5
N2 C8 H8C 109.5
H8A C8 H8C 109.5
H8B C8 H8C 109.5
C10 C9 N1 112.5(18)
C10 C9 H9A 109.1
N1 C9 H9A 109.1
C10 C9 H9B 109.1
N1 C9 H9B 109.1
H9A C9 H9B 107.8
C15 C10 C11 119(2)
C15 C10 C9 117.0(19)
C11 C10 C9 123.3(18)
O1 C11 C12 121(2)
O1 C11 C10 118.1(19)
C12 C11 C10 120.4(19)
C11 C12 C13 119(2)
C11 C12 C16 121.2(19)
C13 C12 C16 119.7(19)
C14 C13 C12 122(2)
C14 C13 H13 118.9
C12 C13 H13 118.9
C13 C14 C15 118.6(19)
C13 C14 C20 122(2)
C15 C14 C20 119(2)
C14 C15 C10 121(2)
C14 C15 H15 119.5
C10 C15 H15 119.5
C18 C16 C19 109(2)
C18 C16 C12 109.9(18)
C19 C16 C12 113.1(18)
C18 C16 C17 107.9(18)
C19 C16 C17 106.0(18)
C12 C16 C17 110(2)
C16 C17 H17A 109.5
C16 C17 H17B 109.5
H17A C17 H17B 109.5
C16 C17 H17C 109.5
H17A C17 H17C 109.5
H17B C17 H17C 109.5
C16 C18 H18A 109.5
C16 C18 H18B 109.5
H18A C18 H18B 109.5
C16 C18 H18C 109.5
H18A C18 H18C 109.5
H18B C18 H18C 109.5
C16 C19 H19A 109.5
C16 C19 H19B 109.5
H19A C19 H19B 109.5
C16 C19 H19C 109.5
H19A C19 H19C 109.5
H19B C19 H19C 109.5
C21 C20 C22 109.6(19)
C21 C20 C23 109(2)
C22 C20 C23 108.3(19)
C21 C20 C14 111.6(19)
C22 C20 C14 108.7(19)
C23 C20 C14 109.9(19)
C20 C21 H21A 109.5
C20 C21 H21B 109.5
H21A C21 H21B 109.5
C20 C21 H21C 109.5
H21A C21 H21C 109.5
H21B C21 H21C 109.5
C20 C22 H22A 109.5
C20 C22 H22B 109.5
H22A C22 H22B 109.5
C20 C22 H22C 109.5
H22A C22 H22C 109.5
H22B C22 H22C 109.5
C20 C23 H23A 109.5
C20 C23 H23B 109.5
H23A C23 H23B 109.5
C20 C23 H23C 109.5
H23A C23 H23C 109.5
H23B C23 H23C 109.5
O2 C24 C25 114(2)
O2 C24 H24A 108.8
C25 C24 H24A 108.8
O2 C24 H24B 108.8
C25 C24 H24B 108.8
H24A C24 H24B 107.7
C24 C25 H25A 109.5
C24 C25 H25B 109.5
H25A C25 H25B 109.5
C24 C25 H25C 109.5
H25A C25 H25C 109.5
H25B C25 H25C 109.5
N3 C26 C27 114.0(19)
N3 C26 C31 114.0(18)
C27 C26 C31 109(2)
N3 C26 H26 106.6
C27 C26 H26 106.6
C31 C26 H26 106.6
C26 C27 C28 112(2)
C26 C27 H27A 109.2
C28 C27 H27A 109.2
C26 C27 H27B 109.2
C28 C27 H27B 109.2
H27A C27 H27B 107.9
C29 C28 C27 111(2)
C29 C28 H28A 109.5
C27 C28 H28A 109.5
C29 C28 H28B 109.5
C27 C28 H28B 109.5
H28A C28 H28B 108.1
C30 C29 C28 111(2)
C30 C29 H29A 109.5
C28 C29 H29A 109.5
C30 C29 H29B 109.5
C28 C29 H29B 109.5
H29A C29 H29B 108.1
C31 C30 C29 111(2)
C31 C30 H30A 109.3
C29 C30 H30A 109.3
C31 C30 H30B 109.3
C29 C30 H30B 109.3
H30A C30 H30B 108.0
C30 C31 N4 112.9(19)
C30 C31 C26 111.5(19)
N4 C31 C26 111.1(19)
C30 C31 H31 107.0
N4 C31 H31 107.0
C26 C31 H31 107.0
N4 C32 H32A 109.5
N4 C32 H32B 109.5
H32A C32 H32B 109.5
N4 C32 H32C 109.5
H32A C32 H32C 109.5
H32B C32 H32C 109.5
N4 C33 H33A 109.5
N4 C33 H33B 109.5
H33A C33 H33B 109.5
N4 C33 H33C 109.5
H33A C33 H33C 109.5
H33B C33 H33C 109.5
C35 C34 N3 109.5(18)
C35 C34 H34A 109.8
N3 C34 H34A 109.8
C35 C34 H34B 109.8
N3 C34 H34B 109.8
H34A C34 H34B 108.2
C40 C35 C36 119(2)
C40 C35 C34 119(2)
C36 C35 C34 121.8(19)
O3 C36 C37 122(2)
O3 C36 C35 120(2)
C37 C36 C35 119(2)
C38 C37 C36 119(2)
C38 C37 C41 120(2)
C36 C37 C41 120.1(19)
C39 C38 C37 122(2)
C39 C38 H38 119.2
C37 C38 H38 119.2
C40 C39 C38 118(2)
C40 C39 C45 120.3(19)
C38 C39 C45 121(2)
C39 C40 C35 122(2)
C39 C40 H40 118.8
C35 C40 H40 118.8
C44 C41 C42 107.8(18)
C44 C41 C43 107(2)
C42 C41 C43 108.7(19)
C44 C41 C37 112.3(17)
C42 C41 C37 112.7(19)
C43 C41 C37 107.8(18)
C41 C42 H42A 109.5
C41 C42 H42B 109.5
H42A C42 H42B 109.5
C41 C42 H42C 109.5
H42A C42 H42C 109.5
H42B C42 H42C 109.5
C41 C43 H43A 109.5
C41 C43 H43B 109.5
H43A C43 H43B 109.5
C41 C43 H43C 109.5
H43A C43 H43C 109.5
H43B C43 H43C 109.5
C41 C44 H44A 109.5
C41 C44 H44B 109.5
H44A C44 H44B 109.5
C41 C44 H44C 109.5
H44A C44 H44C 109.5
H44B C44 H44C 109.5
C46 C45 C47 110(2)
C46 C45 C48 110(2)
C47 C45 C48 111(2)
C46 C45 C39 111.5(19)
C47 C45 C39 107(2)
C48 C45 C39 107(2)
C45 C46 H46A 109.5
C45 C46 H46B 109.5
H46A C46 H46B 109.5
C45 C46 H46C 109.5
H46A C46 H46C 109.5
H46B C46 H46C 109.5
C45 C47 H47A 109.5
C45 C47 H47B 109.5
H47A C47 H47B 109.5
C45 C47 H47C 109.5
H47A C47 H47C 109.5
H47B C47 H47C 109.5
C45 C48 H48A 109.5
C45 C48 H48B 109.5
H48A C48 H48B 109.5
C45 C48 H48C 109.5
H48A C48 H48C 109.5
H48B C48 H48C 109.5
O4 In3 O5 94.7(6)
O4 In3 N5 85.0(7)
O5 In3 N5 96.9(6)
O4 In3 N6 101.1(6)
O5 In3 N6 162.2(7)
N5 In3 N6 76.4(7)
O4 In3 Cl5 93.7(5)
O5 In3 Cl5 96.1(4)
N5 In3 Cl5 166.9(5)
N6 In3 Cl5 91.1(5)
O4 In3 Cl4 168.3(5)
O5 In3 Cl4 77.3(5)
N5 In3 Cl4 87.4(5)
N6 In3 Cl4 85.8(5)
Cl5 In3 Cl4 95.6(2)
O6 In4 O5 96.3(7)
O6 In4 N7 87.3(6)
O5 In4 N7 91.5(5)
O6 In4 N8 103.7(7)
O5 In4 N8 156.1(6)
N7 In4 N8 76.6(6)
O6 In4 Cl6 97.1(5)
O5 In4 Cl6 95.7(4)
N7 In4 Cl6 171.0(5)
N8 In4 Cl6 94.7(5)
O6 In4 Cl4 167.8(5)
O5 In4 Cl4 75.2(5)
N7 In4 Cl4 84.2(5)
N8 In4 Cl4 82.9(5)
Cl6 In4 Cl4 92.5(2)
In3 Cl4 In4 87.7(2)
C63 O4 In3 134.5(15)
C72 O5 In4 120.3(14)
C72 O5 In3 121.3(14)
In4 O5 In3 118.1(8)
C88 O6 In4 124.1(14)
C57 N5 C49 114.0(17)
C57 N5 In3 109.9(14)
C49 N5 In3 111.6(13)
C57 N5 H5 107.0
C49 N5 H5 107.0
In3 N5 H5 107.0
C56 N6 C54 114.3(18)
C56 N6 C55 109.1(19)
C54 N6 C55 110(2)
C56 N6 In3 105.0(16)
C54 N6 In3 107.6(13)
C55 N6 In3 111.2(15)
C82 N7 C74 112.8(15)
C82 N7 In4 111.7(12)
C74 N7 In4 114.6(12)
C82 N7 H7 105.6
C74 N7 H7 105.6
In4 N7 H7 105.6
C81 N8 C80 107.0(19)
C81 N8 C79 114.0(19)
C80 N8 C79 109.6(19)
C81 N8 In4 109.0(15)
C80 N8 In4 110.8(14)
C79 N8 In4 106.5(13)
C54 C49 N5 110.1(18)
C54 C49 C50 113(2)
N5 C49 C50 112.2(18)
C54 C49 H49 107.1
N5 C49 H49 107.1
C50 C49 H49 107.1
C51 C50 C49 112(2)
C51 C50 H50A 109.1
C49 C50 H50A 109.1
C51 C50 H50B 109.1
C49 C50 H50B 109.1
H50A C50 H50B 107.9
C50 C51 C52 111(2)
C50 C51 H51A 109.4
C52 C51 H51A 109.4
C50 C51 H51B 109.4
C52 C51 H51B 109.4
H51A C51 H51B 108.0
C53 C52 C51 108(2)
C53 C52 H52A 110.1
C51 C52 H52A 110.1
C53 C52 H52B 110.1
C51 C52 H52B 110.1
H52A C52 H52B 108.4
C52 C53 C54 112(2)
C52 C53 H53A 109.1
C54 C53 H53A 109.1
C52 C53 H53B 109.1
C54 C53 H53B 109.1
H53A C53 H53B 107.8
C49 C54 N6 111(2)
C49 C54 C53 113(2)
N6 C54 C53 114.6(19)
C49 C54 H54 105.8
N6 C54 H54 105.8
C53 C54 H54 105.8
N6 C55 H55A 109.5
N6 C55 H55B 109.5
H55A C55 H55B 109.5
N6 C55 H55C 109.5
H55A C55 H55C 109.5
H55B C55 H55C 109.5
N6 C56 H56A 109.5
N6 C56 H56B 109.5
H56A C56 H56B 109.5
N6 C56 H56C 109.5
H56A C56 H56C 109.5
H56B C56 H56C 109.5
N5 C57 C58 114.4(18)
N5 C57 H57A 108.7
C58 C57 H57A 108.7
N5 C57 H57B 108.7
C58 C57 H57B 108.7
H57A C57 H57B 107.6
C59 C58 C63 118(2)
C59 C58 C57 120(2)
C63 C58 C57 122.1(18)
C60 C59 C58 124(2)
C60 C59 H59 117.9
C58 C59 H59 117.9
C59 C60 C61 117(2)
C59 C60 C64 124(2)
C61 C60 C64 119(2)
C62 C61 C60 123(2)
C62 C61 H61 118.6
C60 C61 H61 118.6
C61 C62 C63 118(2)
C61 C62 C68 122(2)
C63 C62 C68 120.0(19)
O4 C63 C58 119(2)
O4 C63 C62 121(2)
C58 C63 C62 119.6(19)
C67 C64 C65 108(2)
C67 C64 C60 113(2)
C65 C64 C60 108(2)
C67 C64 C66 107(2)
C65 C64 C66 109(2)
C60 C64 C66 111(2)
C64 C65 H65A 109.5
C64 C65 H65B 109.5
H65A C65 H65B 109.5
C64 C65 H65C 109.5
H65A C65 H65C 109.5
H65B C65 H65C 109.5
C64 C66 H66A 109.5
C64 C66 H66B 109.5
H66A C66 H66B 109.5
C64 C66 H66C 109.5
H66A C66 H66C 109.5
H66B C66 H66C 109.5
C64 C67 H67A 109.5
C64 C67 H67B 109.5
H67A C67 H67B 109.5
C64 C67 H67C 109.5
H67A C67 H67C 109.5
H67B C67 H67C 109.5
C69 C68 C70 108(2)
C69 C68 C71 106.3(18)
C70 C68 C71 108.9(19)
C69 C68 C62 112.4(19)
C70 C68 C62 110.2(18)
C71 C68 C62 111(2)
C68 C69 H69A 109.5
C68 C69 H69B 109.5
H69A C69 H69B 109.5
C68 C69 H69C 109.5
H69A C69 H69C 109.5
H69B C69 H69C 109.5
C68 C70 H70A 109.5
C68 C70 H70B 109.5
H70A C70 H70B 109.5
C68 C70 H70C 109.5
H70A C70 H70C 109.5
H70B C70 H70C 109.5
C68 C71 H71A 109.5
C68 C71 H71B 109.5
H71A C71 H71B 109.5
C68 C71 H71C 109.5
H71A C71 H71C 109.5
H71B C71 H71C 109.5
C73 C72 O5 111(3)
C73 C72 H72A 109.3
O5 C72 H72A 109.3
C73 C72 H72B 109.3
O5 C72 H72B 109.3
H72A C72 H72B 108.0
C72 C73 H73A 109.5
C72 C73 H73B 109.5
H73A C73 H73B 109.5
C72 C73 H73C 109.5
H73A C73 H73C 109.5
H73B C73 H73C 109.5
N7 C74 C75 114.7(17)
N7 C74 C79 112.9(16)
C75 C74 C79 108.9(18)
N7 C74 H74 106.6
C75 C74 H74 106.6
C79 C74 H74 106.6
C76 C75 C74 113(2)
C76 C75 H75A 109.1
C74 C75 H75A 109.1
C76 C75 H75B 109.1
C74 C75 H75B 109.1
H75A C75 H75B 107.8
C77 C76 C75 110(2)
C77 C76 H76A 109.6
C75 C76 H76A 109.6
C77 C76 H76B 109.6
C75 C76 H76B 109.6
H76A C76 H76B 108.1
C76 C77 C78 111(2)
C76 C77 H77A 109.4
C78 C77 H77A 109.4
C76 C77 H77B 109.4
C78 C77 H77B 109.4
H77A C77 H77B 108.0
C79 C78 C77 107(2)
C79 C78 H78A 110.4
C77 C78 H78A 110.4
C79 C78 H78B 110.4
C77 C78 H78B 110.4
H78A C78 H78B 108.6
N8 C79 C78 115.1(19)
N8 C79 C74 111.2(18)
C78 C79 C74 109.5(19)
N8 C79 H79 106.9
C78 C79 H79 106.9
C74 C79 H79 106.9
N8 C80 H80A 109.5
N8 C80 H80B 109.5
H80A C80 H80B 109.5
N8 C80 H80C 109.5
H80A C80 H80C 109.5
H80B C80 H80C 109.5
N8 C81 H81A 109.5
N8 C81 H81B 109.5
H81A C81 H81B 109.5
N8 C81 H81C 109.5
H81A C81 H81C 109.5
H81B C81 H81C 109.5
N7 C82 C83 114.4(18)
N7 C82 H82A 108.7
C83 C82 H82A 108.7
N7 C82 H82B 108.7
C83 C82 H82B 108.7
H82A C82 H82B 107.6
C84 C83 C88 119(2)
C84 C83 C82 120(2)
C88 C83 C82 120.9(19)
C83 C84 C85 120(2)
C83 C84 H84 119.8
C85 C84 H84 119.8
C86 C85 C84 118(2)
C86 C85 C89 123(2)
C84 C85 C89 119.2(19)
C87 C86 C85 124(2)
C87 C86 H86 117.8
C85 C86 H86 117.8
C86 C87 C88 118(2)
C86 C87 C93 121(2)
C88 C87 C93 120.9(19)
O6 C88 C87 122.7(19)
O6 C88 C83 117(2)
C87 C88 C83 120(2)
C91 C89 C92 110(2)
C91 C89 C90 110.8(19)
C92 C89 C90 108(2)
C91 C89 C85 109(2)
C92 C89 C85 112.3(18)
C90 C89 C85 107(2)
C89 C90 H90A 109.5
C89 C90 H90B 109.5
H90A C90 H90B 109.5
C89 C90 H90C 109.5
H90A C90 H90C 109.5
H90B C90 H90C 109.5
C89 C91 H91A 109.5
C89 C91 H91B 109.5
H91A C91 H91B 109.5
C89 C91 H91C 109.5
H91A C91 H91C 109.5
H91B C91 H91C 109.5
C89 C92 H92A 109.5
C89 C92 H92B 109.5
H92A C92 H92B 109.5
C89 C92 H92C 109.5
H92A C92 H92C 109.5
H92B C92 H92C 109.5
C95 C93 C96 109(2)
C95 C93 C87 112.2(18)
C96 C93 C87 110.6(19)
C95 C93 C94 107(2)
C96 C93 C94 108.6(18)
C87 C93 C94 109.1(19)
C93 C94 H94A 109.5
C93 C94 H94B 109.5
H94A C94 H94B 109.5
C93 C94 H94C 109.5
H94A C94 H94C 109.5
H94B C94 H94C 109.5
C93 C95 H95A 109.5
C93 C95 H95B 109.5
H95A C95 H95B 109.5
C93 C95 H95C 109.5
H95A C95 H95C 109.5
H95B C95 H95C 109.5
C93 C96 H96A 109.5
C93 C96 H96B 109.5
H96A C96 H96B 109.5
C93 C96 H96C 109.5
H96A C96 H96C 109.5
H96B C96 H96C 109.5
C98 C97 C102 119(3)
C98 C97 C103 123(2)
C102 C97 C103 118(2)
C97 C98 C99 121(2)
C97 C98 H98 119.3
C99 C98 H98 119.3
C100 C99 C98 119(3)
C100 C99 H99 120.4
C98 C99 H99 120.4
C101 C100 C99 119(3)
C101 C100 H100 120.5
C99 C100 H100 120.5
C100 C101 C102 122(3)
C100 C101 H101 118.8
C102 C101 H101 118.8
C101 C102 C97 119(3)
C101 C102 H102 120.7
C97 C102 H102 120.7
C97 C103 H10A 109.5
C97 C103 H10B 109.5
H10A C103 H10B 109.5
C97 C103 H10C 109.5
H10A C103 H10C 109.5
H10B C103 H10C 109.5
C105 C104 C109 117(2)
C105 C104 C110 122(2)
C109 C104 C110 121(2)
C104 C105 C106 121(2)
C104 C105 H105 119.4
C106 C105 H105 119.4
C107 C106 C105 121(2)
C107 C106 H106 119.7
C105 C106 H106 119.7
C106 C107 C108 119(2)
C106 C107 H107 120.6
C108 C107 H107 120.6
C109 C108 C107 121(2)
C109 C108 H108 119.6
C107 C108 H108 119.6
C108 C109 C104 121(2)
C108 C109 H109 119.3
C104 C109 H109 119.3
C104 C110 H11A 109.5
C104 C110 H11B 109.5
H11A C110 H11B 109.5
C104 C110 H11C 109.5
H11A C110 H11C 109.5
H11B C110 H11C 109.5
C112 C111 C116 118(2)
C112 C111 C117 123(3)
C116 C111 C117 119(3)
C113 C112 C111 122(2)
C113 C112 H112 119.2
C111 C112 H112 119.2
C112 C113 C114 121(3)
C112 C113 H113 119.5
C114 C113 H113 119.5
C113 C114 C115 118(2)
C113 C114 H114 121.1
C115 C114 H114 121.1
C116 C115 C114 121(2)
C116 C115 H115 119.3
C114 C115 H115 119.3
C115 C116 C111 121(3)
C115 C116 H116 119.6
C111 C116 H116 119.6
C111 C117 H11D 109.5
C111 C117 H11E 109.5
H11D C117 H11E 109.5
C111 C117 H11F 109.5
H11D C117 H11F 109.5
H11E C117 H11F 109.5
C118 C124 H12A 109.5
C118 C124 H12B 109.5
H12A C124 H12B 109.5
C118 C124 H12C 109.5
H12A C124 H12C 109.5
H12B C124 H12C 109.5
C123 C118 C119 118.1
C123 C118 C124 121.0
C119 C118 C124 120.9
C120 C119 C118 121.1
C120 C119 H119 119.5
C118 C119 H119 119.5
C119 C120 C121 120.1
C119 C120 H120 119.9
C121 C120 H120 119.9
C122 C121 C120 119.5
C122 C121 H121 120.3
C120 C121 H121 120.3
C123 C122 C121 120.1
C123 C122 H122 119.9
C121 C122 H122 119.9
C122 C123 C118 121.1
C122 C123 H123 119.4
C118 C123 H123 119.4
C125 C131 H13A 109.5
C125 C131 H13B 109.5
H13A C131 H13B 109.5
C125 C131 H13C 109.5
H13A C131 H13C 109.5
H13B C131 H13C 109.5
C130 C125 C126 118.1
C130 C125 C131 120.9
C126 C125 C131 120.9
C129 C130 C125 121.1
C129 C130 H130 119.4
C125 C130 H130 119.4
C130 C129 C128 120.1
C130 C129 H129 119.9
C128 C129 H129 119.9
C127 C128 C129 119.4
C127 C128 H128 120.3
C129 C128 H128 120.3
C126 C127 C128 120.2
C126 C127 H127 119.9
C128 C127 H127 119.9
C127 C126 C125 121.1
C127 C126 H126 119.5
C125 C126 H126 119.5

loop_
_geom_bond_atom_site_label_1
_geom_bond_atom_site_label_2
_geom_bond_distance
In1 O1 2.084(14)
In1 O2 2.137(15)
In1 N1 2.238(17)
In1 N2 2.36(2)
In1 Cl2 2.424(5)
In1 Cl1 2.607(6)
In2 O2 2.100(15)
In2 O3 2.110(16)
In2 N3 2.235(15)
In2 N4 2.364(19)
In2 Cl3 2.413(5)
In2 Cl1 2.672(6)
O1 C11 1.34(2)
O2 C24 1.45(3)
O3 C36 1.31(3)
N1 C9 1.51(3)
N1 C1 1.51(3)
N1 H1 1.0000
N2 C7 1.44(3)
N2 C8 1.48(3)
N2 C6 1.51(3)
N3 C34 1.48(3)
N3 C26 1.50(3)
N3 H3 1.0000
N4 C33 1.44(3)
N4 C32 1.46(3)
N4 C31 1.51(3)
C1 C2 1.51(3)
C1 C6 1.55(3)
C1 H1A 1.0000
C2 C3 1.50(4)
C2 H2A 0.9900
C2 H2B 0.9900
C3 C4 1.52(3)
C3 H3A 0.9900
C3 H3B 0.9900
C4 C5 1.52(3)
C4 H4A 0.9900
C4 H4B 0.9900
C5 C6 1.50(3)
C5 H5A 0.9900
C5 H5B 0.9900
C6 H6 1.0000
C7 H7A 0.9800
C7 H7B 0.9800
C7 H7C 0.9800
C8 H8A 0.9800
C8 H8B 0.9800
C8 H8C 0.9800
C9 C10 1.47(3)
C9 H9A 0.9900
C9 H9B 0.9900
C10 C15 1.41(3)
C10 C11 1.43(3)
C11 C12 1.36(3)
C12 C13 1.42(3)
C12 C16 1.52(3)
C13 C14 1.38(3)
C13 H13 0.9500
C14 C15 1.37(3)
C14 C20 1.54(3)
C15 H15 0.9500
C16 C18 1.51(3)
C16 C19 1.53(3)
C16 C17 1.54(3)
C17 H17A 0.9800
C17 H17B 0.9800
C17 H17C 0.9800
C18 H18A 0.9800
C18 H18B 0.9800
C18 H18C 0.9800
C19 H19A 0.9800
C19 H19B 0.9800
C19 H19C 0.9800
C20 C21 1.50(3)
C20 C22 1.51(3)
C20 C23 1.54(3)
C21 H21A 0.9800
C21 H21B 0.9800
C21 H21C 0.9800
C22 H22A 0.9800
C22 H22B 0.9800
C22 H22C 0.9800
C23 H23A 0.9800
C23 H23B 0.9800
C23 H23C 0.9800
C24 C25 1.50(3)
C24 H24A 0.9900
C24 H24B 0.9900
C25 H25A 0.9800
C25 H25B 0.9800
C25 H25C 0.9800
C26 C27 1.53(3)
C26 C31 1.55(3)
C26 H26 1.0000
C27 C28 1.55(4)
C27 H27A 0.9900
C27 H27B 0.9900
C28 C29 1.49(4)
C28 H28A 0.9900
C28 H28B 0.9900
C29 C30 1.51(3)
C29 H29A 0.9900
C29 H29B 0.9900
C30 C31 1.51(3)
C30 H30A 0.9900
C30 H30B 0.9900
C31 H31 1.0000
C32 H32A 0.9800
C32 H32B 0.9800
C32 H32C 0.9800
C33 H33A 0.9800
C33 H33B 0.9800
C33 H33C 0.9800
C34 C35 1.47(3)
C34 H34A 0.9900
C34 H34B 0.9900
C35 C40 1.40(3)
C35 C36 1.41(3)
C36 C37 1.40(3)
C37 C38 1.40(3)
C37 C41 1.55(3)
C38 C39 1.39(3)
C38 H38 0.9500
C39 C40 1.36(3)
C39 C45 1.57(3)
C40 H40 0.9500
C41 C44 1.54(3)
C41 C42 1.53(3)
C41 C43 1.55(3)
C42 H42A 0.9800
C42 H42B 0.9800
C42 H42C 0.9800
C43 H43A 0.9800
C43 H43B 0.9800
C43 H43C 0.9800
C44 H44A 0.9800
C44 H44B 0.9800
C44 H44C 0.9800
C45 C46 1.48(3)
C45 C47 1.52(4)
C45 C48 1.55(4)
C46 H46A 0.9800
C46 H46B 0.9800
C46 H46C 0.9800
C47 H47A 0.9800
C47 H47B 0.9800
C47 H47C 0.9800
C48 H48A 0.9800
C48 H48B 0.9800
C48 H48C 0.9800
In3 O4 2.041(16)
In3 O5 2.157(14)
In3 N5 2.269(18)
In3 N6 2.36(2)
In3 Cl5 2.432(6)
In3 Cl4 2.562(6)
In4 O6 2.066(16)
In4 O5 2.094(14)
In4 N7 2.244(14)
In4 N8 2.322(18)
In4 Cl6 2.398(6)
In4 Cl4 2.700(6)
O4 C63 1.34(3)
O5 C72 1.44(3)
O6 C88 1.37(3)
N5 C57 1.47(3)
N5 C49 1.50(3)
N5 H5 1.0000
N6 C56 1.45(3)
N6 C54 1.49(3)
N6 C55 1.51(3)
N7 C82 1.45(3)
N7 C74 1.47(2)
N7 H7 1.0000
N8 C81 1.45(3)
N8 C80 1.48(3)
N8 C79 1.50(3)
C49 C54 1.50(3)
C49 C50 1.53(3)
C49 H49 1.0000
C50 C51 1.49(4)
C50 H50A 0.9900
C50 H50B 0.9900
C51 C52 1.57(4)
C51 H51A 0.9900
C51 H51B 0.9900
C52 C53 1.52(3)
C52 H52A 0.9900
C52 H52B 0.9900
C53 C54 1.51(3)
C53 H53A 0.9900
C53 H53B 0.9900
C54 H54 1.0000
C55 H55A 0.9800
C55 H55B 0.9800
C55 H55C 0.9800
C56 H56A 0.9800
C56 H56B 0.9800
C56 H56C 0.9800
C57 C58 1.49(3)
C57 H57A 0.9900
C57 H57B 0.9900
C58 C59 1.41(3)
C58 C63 1.42(3)
C59 C60 1.32(3)
C59 H59 0.9500
C60 C61 1.40(3)
C60 C64 1.54(3)
C61 C62 1.38(3)
C61 H61 0.9500
C62 C63 1.40(3)
C62 C68 1.55(3)
C64 C67 1.52(4)
C64 C65 1.53(4)
C64 C66 1.54(3)
C65 H65A 0.9800
C65 H65B 0.9800
C65 H65C 0.9800
C66 H66A 0.9800
C66 H66B 0.9800
C66 H66C 0.9800
C67 H67A 0.9800
C67 H67B 0.9800
C67 H67C 0.9800
C68 C69 1.50(3)
C68 C70 1.53(3)
C68 C71 1.53(3)
C69 H69A 0.9800
C69 H69B 0.9800
C69 H69C 0.9800
C70 H70A 0.9800
C70 H70B 0.9800
C70 H70C 0.9800
C71 H71A 0.9800
C71 H71B 0.9800
C71 H71C 0.9800
C72 C73 1.49(4)
C72 H72A 0.9900
C72 H72B 0.9900
C73 H73A 0.9800
C73 H73B 0.9800
C73 H73C 0.9800
C74 C75 1.53(3)
C74 C79 1.54(3)
C74 H74 1.0000
C75 C76 1.52(3)
C75 H75A 0.9900
C75 H75B 0.9900
C76 C77 1.49(3)
C76 H76A 0.9900
C76 H76B 0.9900
C77 C78 1.55(3)
C77 H77A 0.9900
C77 H77B 0.9900
C78 C79 1.53(3)
C78 H78A 0.9900
C78 H78B 0.9900
C79 H79 1.0000
C80 H80A 0.9800
C80 H80B 0.9800
C80 H80C 0.9800
C81 H81A 0.9800
C81 H81B 0.9800
C81 H81C 0.9800
C82 C83 1.48(3)
C82 H82A 0.9900
C82 H82B 0.9900
C83 C84 1.38(3)
C83 C88 1.43(3)
C84 C85 1.40(3)
C84 H84 0.9500
C85 C86 1.37(3)
C85 C89 1.56(3)
C86 C87 1.36(3)
C86 H86 0.9500
C87 C88 1.38(3)
C87 C93 1.55(3)
C89 C91 1.54(4)
C89 C92 1.54(3)
C89 C90 1.54(4)
C90 H90A 0.9800
C90 H90B 0.9800
C90 H90C 0.9800
C91 H91A 0.9800
C91 H91B 0.9800
C91 H91C 0.9800
C92 H92A 0.9800
C92 H92B 0.9800
C92 H92C 0.9800
C93 C95 1.49(3)
C93 C96 1.53(3)
C93 C94 1.55(4)
C94 H94A 0.9800
C94 H94B 0.9800
C94 H94C 0.9800
C95 H95A 0.9800
C95 H95B 0.9800
C95 H95C 0.9800
C96 H96A 0.9800
C96 H96B 0.9800
C96 H96C 0.9800
C97 C98 1.34(3)
C97 C102 1.40(3)
C97 C103 1.50(3)
C98 C99 1.40(4)
C98 H98 0.9500
C99 C100 1.38(3)
C99 H99 0.9500
C100 C101 1.35(4)
C100 H100 0.9500
C101 C102 1.37(4)
C101 H101 0.9500
C102 H102 0.9500
C103 H10A 0.9800
C103 H10B 0.9800
C103 H10C 0.9800
C104 C105 1.39(3)
C104 C109 1.40(3)
C104 C110 1.48(4)
C105 C106 1.39(4)
C105 H105 0.9500
C106 C107 1.37(3)
C106 H106 0.9500
C107 C108 1.38(3)
C107 H107 0.9500
C108 C109 1.37(3)
C108 H108 0.9500
C109 H109 0.9500
C110 H11A 0.9800
C110 H11B 0.9800
C110 H11C 0.9800
C111 C112 1.39(4)
C111 C116 1.40(3)
C111 C117 1.47(4)
C112 C113 1.37(3)
C112 H112 0.9500
C113 C114 1.38(3)
C113 H113 0.9500
C114 C115 1.40(4)
C114 H114 0.9500
C115 C116 1.36(4)
C115 H115 0.9500
C116 H116 0.9500
C117 H11D 0.9800
C117 H11E 0.9800
C117 H11F 0.9800
C124 C118 1.5069
C124 H12A 0.9800
C124 H12B 0.9800
C124 H12C 0.9800
C118 C123 1.4020
C118 C119 1.4025
C119 C120 1.3969
C119 H119 0.9500
C120 C121 1.3969
C120 H120 0.9500
C121 C122 1.3967
C121 H121 0.9500
C122 C123 1.3965
C122 H122 0.9500
C123 H123 0.9500
C131 C125 1.5074
C131 H13A 0.9800
C131 H13B 0.9800
C131 H13C 0.9800
C125 C130 1.4020
C125 C126 1.4021
C130 C129 1.3962
C130 H130 0.9500
C129 C128 1.3972
C129 H129 0.9500
C128 C127 1.3971
C128 H128 0.9500
C127 C126 1.3959
C127 H127 0.9500
C126 H126 0.9500

loop_
_geom_torsion_atom_site_label_1
_geom_torsion_atom_site_label_2
_geom_torsion_atom_site_label_3
_geom_torsion_atom_site_label_4
_geom_torsion
C9 N1 C1 C2 77(2)
In1 N1 C1 C2 -158.6(15)
C9 N1 C1 C6 -157.8(17)
In1 N1 C1 C6 -34(2)
N1 C1 C2 C3 173(2)
C6 C1 C2 C3 50(3)
C1 C2 C3 C4 -52(3)
C2 C3 C4 C5 55(3)
C3 C4 C5 C6 -59(3)
C4 C5 C6 N2 -178.9(19)
C4 C5 C6 C1 57(3)
C7 N2 C6 C5 -53(3)
C8 N2 C6 C5 68(2)
In1 N2 C6 C5 -172.1(17)
C7 N2 C6 C1 72(2)
C8 N2 C6 C1 -167.3(18)
In1 N2 C6 C1 -47.2(18)
N1 C1 C6 C5 -178.3(19)
C2 C1 C6 C5 -52(3)
N1 C1 C6 N2 55(2)
C2 C1 C6 N2 -179.1(18)
C1 N1 C9 C10 59(2)
In1 N1 C9 C10 -68.2(19)
N1 C9 C10 C15 -127(2)
N1 C9 C10 C11 62(3)
In1 O1 C11 C12 150.5(18)
In1 O1 C11 C10 -32(3)
C15 C10 C11 O1 -176(2)
C9 C10 C11 O1 -6(3)
C15 C10 C11 C12 1(3)
C9 C10 C11 C12 171(2)
O1 C11 C12 C13 176(2)
C10 C11 C12 C13 -1(3)
O1 C11 C12 C16 4(4)
C10 C11 C12 C16 -173(2)
C11 C12 C13 C14 1(3)
C16 C12 C13 C14 173(2)
C12 C13 C14 C15 -1(3)
C12 C13 C14 C20 -178(2)
C13 C14 C15 C10 1(3)
C20 C14 C15 C10 178(2)
C11 C10 C15 C14 -1(3)
C9 C10 C15 C14 -172(2)
C11 C12 C16 C18 58(3)
C13 C12 C16 C18 -114(2)
C11 C12 C16 C19 -179(2)
C13 C12 C16 C19 8(3)
C11 C12 C16 C17 -61(3)
C13 C12 C16 C17 127(2)
C13 C14 C20 C21 -15(3)
C15 C14 C20 C21 168(2)
C13 C14 C20 C22 106(2)
C15 C14 C20 C22 -71(3)
C13 C14 C20 C23 -136(2)
C15 C14 C20 C23 47(3)
In2 O2 C24 C25 61(2)
In1 O2 C24 C25 -129.0(18)
C34 N3 C26 C27 77(2)
In2 N3 C26 C27 -157.9(16)
C34 N3 C26 C31 -157.6(18)
In2 N3 C26 C31 -32(2)
N3 C26 C27 C28 -178(2)
C31 C26 C27 C28 54(3)
C26 C27 C28 C29 -56(3)
C27 C28 C29 C30 57(3)
C28 C29 C30 C31 -59(3)
C29 C30 C31 N4 -175.7(19)
C29 C30 C31 C26 58(3)
C33 N4 C31 C30 -48(3)
C32 N4 C31 C30 74(2)
In2 N4 C31 C30 -164.5(16)
C33 N4 C31 C26 78(2)
C32 N4 C31 C26 -160.2(19)
In2 N4 C31 C26 -38(2)
N3 C26 C31 C30 176.4(19)
C27 C26 C31 C30 -55(3)
N3 C26 C31 N4 49(3)
C27 C26 C31 N4 177.7(18)
C26 N3 C34 C35 54(2)
In2 N3 C34 C35 -70.9(18)
N3 C34 C35 C40 -121(2)
N3 C34 C35 C36 65(3)
In2 O3 C36 C37 144.0(19)
In2 O3 C36 C35 -35(3)
C40 C35 C36 O3 179(2)
C34 C35 C36 O3 -7(4)
C40 C35 C36 C37 0(3)
C34 C35 C36 C37 174(2)
O3 C36 C37 C38 -176(2)
C35 C36 C37 C38 3(3)
O3 C36 C37 C41 7(3)
C35 C36 C37 C41 -174(2)
C36 C37 C38 C39 -2(3)
C41 C37 C38 C39 175(2)
C37 C38 C39 C40 -2(3)
C37 C38 C39 C45 -180(2)
C38 C39 C40 C35 5(3)
C45 C39 C40 C35 -177(2)
C36 C35 C40 C39 -4(4)
C34 C35 C40 C39 -179(2)
C38 C37 C41 C44 3(3)
C36 C37 C41 C44 -180(2)
C38 C37 C41 C42 125(2)
C36 C37 C41 C42 -58(3)
C38 C37 C41 C43 -115(2)
C36 C37 C41 C43 62(3)
C40 C39 C45 C46 166(2)
C38 C39 C45 C46 -16(3)
C40 C39 C45 C47 -72(3)
C38 C39 C45 C47 105(2)
C40 C39 C45 C48 47(3)
C38 C39 C45 C48 -136(2)
C57 N5 C49 C54 163(2)
In3 N5 C49 C54 38(2)
C57 N5 C49 C50 -70(2)
In3 N5 C49 C50 164.9(16)
C54 C49 C50 C51 -51(3)
N5 C49 C50 C51 -176(2)
C49 C50 C51 C52 56(3)
C50 C51 C52 C53 -59(3)
C51 C52 C53 C54 57(3)
N5 C49 C54 N6 -55(3)
C50 C49 C54 N6 178.4(18)
N5 C49 C54 C53 174.5(19)
C50 C49 C54 C53 48(3)
C56 N6 C54 C49 -73(3)
C55 N6 C54 C49 164(2)
In3 N6 C54 C49 43(2)
C56 N6 C54 C53 56(3)
C55 N6 C54 C53 -66(3)
In3 N6 C54 C53 172.5(18)
C52 C53 C54 C49 -53(3)
C52 C53 C54 N6 178(2)
C49 N5 C57 C58 -58(2)
In3 N5 C57 C58 68(2)
N5 C57 C58 C59 129(2)
N5 C57 C58 C63 -55(3)
C63 C58 C59 C60 1(4)
C57 C58 C59 C60 177(2)
C58 C59 C60 C61 -2(4)
C58 C59 C60 C64 178(2)
C59 C60 C61 C62 2(4)
C64 C60 C61 C62 -178(2)
C60 C61 C62 C63 0(4)
C60 C61 C62 C68 -175(2)
In3 O4 C63 C58 24(3)
In3 O4 C63 C62 -156.6(18)
C59 C58 C63 O4 -180(2)
C57 C58 C63 O4 4(3)
C59 C58 C63 C62 1(3)
C57 C58 C63 C62 -175(2)
C61 C62 C63 O4 180(2)
C68 C62 C63 O4 -5(3)
C61 C62 C63 C58 -1(3)
C68 C62 C63 C58 174(2)
C59 C60 C64 C67 139(3)
C61 C60 C64 C67 -41(3)
C59 C60 C64 C65 -101(3)
C61 C60 C64 C65 79(3)
C59 C60 C64 C66 18(4)
C61 C60 C64 C66 -162(2)
C61 C62 C68 C69 -4(3)
C63 C62 C68 C69 -179(2)
C61 C62 C68 C70 117(3)
C63 C62 C68 C70 -58(3)
C61 C62 C68 C71 -123(2)
C63 C62 C68 C71 62(3)
In4 O5 C72 C73 -49(4)
In3 O5 C72 C73 137(3)
C82 N7 C74 C75 -89(2)
In4 N7 C74 C75 141.9(15)
C82 N7 C74 C79 145.6(18)
In4 N7 C74 C79 16(2)
N7 C74 C75 C76 177.4(19)
C79 C74 C75 C76 -55(3)
C74 C75 C76 C77 54(3)
C75 C76 C77 C78 -58(3)
C76 C77 C78 C79 63(3)
C81 N8 C79 C78 51(3)
C80 N8 C79 C78 -69(3)
In4 N8 C79 C78 171.1(17)
C81 N8 C79 C74 -74(2)
C80 N8 C79 C74 165.7(19)
In4 N8 C79 C74 46(2)
C77 C78 C79 N8 171(2)
C77 C78 C79 C74 -63(3)
N7 C74 C79 N8 -43(3)
C75 C74 C79 N8 -171.4(18)
N7 C74 C79 C78 -171.1(18)
C75 C74 C79 C78 60(3)
C74 N7 C82 C83 -69(2)
In4 N7 C82 C83 62(2)
N7 C82 C83 C84 114(2)
N7 C82 C83 C88 -61(3)
C88 C83 C84 C85 -2(4)
C82 C83 C84 C85 -177(2)
C83 C84 C85 C86 -4(4)
C83 C84 C85 C89 179(2)
C84 C85 C86 C87 4(4)
C89 C85 C86 C87 -179(2)
C85 C86 C87 C88 3(4)
C85 C86 C87 C93 -178(2)
In4 O6 C88 C87 -135(2)
In4 O6 C88 C83 50(3)
C86 C87 C88 O6 176(2)
C93 C87 C88 O6 -3(4)
C86 C87 C88 C83 -9(4)
C93 C87 C88 C83 171(2)
C84 C83 C88 O6 -176(2)
C82 C83 C88 O6 -1(3)
C84 C83 C88 C87 9(4)
C82 C83 C88 C87 -176(2)
C86 C85 C89 C91 -112(3)
C84 C85 C89 C91 64(3)
C86 C85 C89 C92 10(4)
C84 C85 C89 C92 -174(3)
C86 C85 C89 C90 128(2)
C84 C85 C89 C90 -56(3)
C86 C87 C93 C95 3(3)
C88 C87 C93 C95 -178(2)
C86 C87 C93 C96 -119(2)
C88 C87 C93 C96 61(3)
C86 C87 C93 C94 122(3)
C88 C87 C93 C94 -59(3)
C102 C97 C98 C99 -5(4)
C103 C97 C98 C99 179(2)
C97 C98 C99 C100 3(4)
C98 C99 C100 C101 0(4)
C99 C100 C101 C102 -1(4)
C100 C101 C102 C97 0(4)
C98 C97 C102 C101 3(4)
C103 C97 C102 C101 180(2)
C109 C104 C105 C106 -3(4)
C110 C104 C105 C106 174(3)
C104 C105 C106 C107 2(5)
C105 C106 C107 C108 -1(4)
C106 C107 C108 C109 1(4)
C107 C108 C109 C104 -2(4)
C105 C104 C109 C108 3(4)
C110 C104 C109 C108 -174(3)
C116 C111 C112 C113 -3(4)
C117 C111 C112 C113 176(3)
C111 C112 C113 C114 3(4)
C112 C113 C114 C115 -1(4)
C113 C114 C115 C116 0(4)
C114 C115 C116 C111 0(4)
C112 C111 C116 C115 2(4)
C117 C111 C116 C115 -178(3)
C123 C118 C119 C120 0.3
C124 C118 C119 C120 -178.5
C118 C119 C120 C121 -0.1
C119 C120 C121 C122 -0.1
C120 C121 C122 C123 0.1
C121 C122 C123 C118 0.0
C119 C118 C123 C122 -0.2
C124 C118 C123 C122 178.5
C126 C125 C130 C129 0.3
C131 C125 C130 C129 -178.5
C125 C130 C129 C128 -0.1
C130 C129 C128 C127 -0.1
C129 C128 C127 C126 0.1
C128 C127 C126 C125 0.1
C130 C125 C126 C127 -0.3
C131 C125 C126 C127 178.5
